data_1552519
loop_
_publ_author_name
'Price, Jeffrey S.'
'Emslie, David J. H.'

_publ_section_title
;
 Interconversion and reactivity of manganese silyl, silylene, and silene
 complexes
;
_journal_name_full 'Chemical Science'
_journal_paper_doi 10.1039/C9SC04513A
_journal_year 2019
_chemical_formula_moiety '1(C21 H52 Mn N P4 Si)'
_chemical_formula_sum 'C21 H52 Mn N P4 Si'
_chemical_formula_weight 525.54
_space_group_crystal_system triclinic
_space_group_IT_number 2
_space_group_name_Hall '-P 1'
_space_group_name_H-M_alt 'P -1'
_symmetry_space_group_name_Hall '-P 1'
_symmetry_space_group_name_H-M 'P -1'
_atom_sites_solution_hydrogens mixed
_atom_sites_solution_primary dual
_audit_creation_date 2019-02-09
_audit_creation_method
;
Olex2 1.2
(compiled 2018.05.29 svn.r3508 for OlexSys, GUI svn.r5506)
;
_audit_update_record
;
2019-08-09 deposited with the CCDC.    2019-10-23 downloaded from the CCDC.
;
_cell_angle_alpha 75.4180(10)
_cell_angle_beta 88.2420(10)
_cell_angle_gamma 80.5880(10)
_cell_formula_units_Z 4
_cell_length_a 10.3845(2)
_cell_length_b 16.9686(4)
_cell_length_c 17.6016(4)
_cell_measurement_reflns_used 9867
_cell_measurement_temperature 100
_cell_measurement_theta_max 30.159
_cell_measurement_theta_min 2.331
_cell_volume 2961.09(11)
_computing_cell_refinement 'SAINT v8.34A (Bruker, 2013)'
_computing_data_reduction 'SAINT v8.34A (Bruker, 2013)'
_computing_molecular_graphics 'Olex2 (Dolomanov et al., 2009)'
_computing_publication_material 'Olex2 (Dolomanov et al., 2009)'
_computing_structure_refinement 'XL (Sheldrick, 2008)'
_computing_structure_solution 'ShelXT (Sheldrick, 2015)'
_diffrn_ambient_temperature 100
_diffrn_measured_fraction_theta_full 1.000
_diffrn_measured_fraction_theta_max 0.997
_diffrn_measurement_device_type 'Bruker APEX-II CCD'
_diffrn_measurement_method '\f and \w scans'
_diffrn_radiation_type MoK\a
_diffrn_radiation_wavelength 0.71073
_diffrn_reflns_av_R_equivalents 0.0311
_diffrn_reflns_av_unetI/netI 0.0244
_diffrn_reflns_Laue_measured_fraction_full 1.000
_diffrn_reflns_Laue_measured_fraction_max 0.997
_diffrn_reflns_limit_h_max 14
_diffrn_reflns_limit_h_min -14
_diffrn_reflns_limit_k_max 24
_diffrn_reflns_limit_k_min -24
_diffrn_reflns_limit_l_max 25
_diffrn_reflns_limit_l_min -25
_diffrn_reflns_number 112844
_diffrn_reflns_point_group_measured_fraction_full 1.000
_diffrn_reflns_point_group_measured_fraction_max 0.997
_diffrn_reflns_theta_full 25.242
_diffrn_reflns_theta_max 30.459
_diffrn_reflns_theta_min 1.195
_exptl_absorpt_coefficient_mu 0.711
_exptl_absorpt_correction_T_max 0.7461
_exptl_absorpt_correction_T_min 0.6993
_exptl_absorpt_correction_type multi-scan
_exptl_absorpt_process_details
;
'SADABS-2014/4 (Bruker,2014/4) was used for absorption correction.
wR2(int) was 0.0442 before and 0.0367 after correction.
The Ratio of minimum to maximum transmission is 0.9373.
The \l/2 correction factor is 0.00150.'
;
_exptl_crystal_colour yellow
_exptl_crystal_density_diffrn 1.179
_exptl_crystal_description block
_exptl_crystal_F_000 1136
_exptl_crystal_size_max 0.4
_exptl_crystal_size_mid 0.3
_exptl_crystal_size_min 0.1
_refine_diff_density_max 1.011
_refine_diff_density_min -0.574
_refine_diff_density_rms 0.066
_refine_ls_extinction_method none
_refine_ls_goodness_of_fit_ref 1.049
_refine_ls_hydrogen_treatment mixed
_refine_ls_matrix_type full
_refine_ls_number_parameters 733
_refine_ls_number_reflns 17938
_refine_ls_number_restraints 1908
_refine_ls_restrained_S_all 1.145
_refine_ls_R_factor_all 0.0603
_refine_ls_R_factor_gt 0.0429
_refine_ls_shift/su_max 0.002
_refine_ls_shift/su_mean 0.000
_refine_ls_structure_factor_coef Fsqd
_refine_ls_weighting_details 'w=1/[\s^2^(Fo^2^)+(0.0410P)^2^+2.4815P] where P=(Fo^2^+2Fc^2^)/3'
_refine_ls_weighting_scheme calc
_refine_ls_wR_factor_gt 0.0958
_refine_ls_wR_factor_ref 0.1039
_reflns_Friedel_coverage 0.000
_reflns_number_gt 14281
_reflns_number_total 17938
_reflns_threshold_expression 'I > 2\s(I)'
_cod_data_source_file c9sc04513a3.cif
_cod_data_source_block MnHSinBu_tBuNC
_cod_database_code 1552519
_shelx_shelxl_version_number 2016/6
_shelx_space_group_comment
;
The symmetry employed for this shelxl refinement is uniquely defined
by the following loop, which should always be used as a source of
symmetry information in preference to the above space-group names.
They are only intended as comments.
;
_shelx_estimated_absorpt_t_max 0.932
_shelx_estimated_absorpt_t_min 0.764
_olex2_refinement_description
;
1. Fixed Uiso
 At 1.2 times of:
  All C(H,H) groups
 At 1.5 times of:
  All C(H,H,H) groups
2. Restrained distances
 P3C-C17D \\sim P3C-C16C
 with sigma of 0.02
 C6C-C7C \\sim C6D-C7D \\sim C6-C7 \\sim C8C-C7C \\sim C8D-C7D \\sim C8-C7
 with sigma of 0.005
 C8C-C9C \\sim C8D-C9D \\sim C8-C9
 with sigma of 0.005
 P2C-Mn1C \\sim Mn1C-P4D
 with sigma of 0.005
 P1C-Mn1C \\sim Mn1C-P1D
 with sigma of 0.005
 Mn1C-P2E \\sim Mn1C-P4C \\sim Mn1C-P2D
 with sigma of 0.005
 Mn1C-P3D \\sim Mn1C-P1E \\sim Mn1C-P3C
 with sigma of 0.005
 P1A-Mn1 \\sim Mn1-P1
 with sigma of 0.005
 P3-Mn1 \\sim Mn1-P2A
 with sigma of 0.005
 Mn1-P4 \\sim Mn1-P4A \\sim Mn1-P1B
 with sigma of 0.005
 Mn1-P3A \\sim Mn1-P2B \\sim Mn1-P2
 with sigma of 0.005
 Mn1C-C6D \\sim Mn1C-C6C
 with sigma of 0.005
 Si1C-C6D \\sim Si1C-C6C
 with sigma of 0.005
 C5E-C3E \\sim C3E-C4E \\sim C4E-C5E
 with sigma of 0.02
 C2C-C4E \\sim C2C-C5D
 with sigma of 0.02
 C2C-C3E \\sim C2C-C4D
 with sigma of 0.02
 C2C-C5E \\sim C2C-C3D
 with sigma of 0.02
 C2C-C4E \\sim C2C-C5C
 with sigma of 0.02
 C2C-C3E \\sim C2C-C4C
 with sigma of 0.02
 C2C-C5E \\sim C2C-C3C
 with sigma of 0.02
 C2C-C4E \\sim C2C-C5E \\sim C2C-C3E
 with sigma of 0.02
3. Uiso/Uaniso restraints and constraints
Uanis(P4D) = Uanis(P2C)
Uanis(C17C) = Uanis(C18D)
Uanis(C19D) = Uanis(C18D)
Uanis(C17D) = Uanis(C18C)
Uanis(C13C) = Uanis(C12C)
Uanis(C21C) = Uanis(C15D)
Uanis(C13D) = Uanis(C12D)
Uanis(C19C) = Uanis(C18C)
Uanis(P2D) = Uanis(P4C)
Uanis(C11C) = Uanis(C12D)
Uanis(C21D) = Uanis(C15C)
Uanis(C11D) = Uanis(C12C)
Uanis(P2A) = Uanis(P3)
Uanis(C13A) = Uanis(C12A)
Uanis(C17) = Uanis(C14A)
Uanis(C15A) = Uanis(C17)
Uanis(C15A) = Uanis(C16)
Uanis(C13B) = Uanis(C12B) = Uanis(C20)
Uanis(C15) = Uanis(C13B)
Uanis(P3A) = Uanis(P2)
Uanis(C16A) = Uanis(C14)
Uanis(C12) = Uanis(C13)
Uanis(C11A) = Uanis(C12)
Uanis(C15) = Uanis(C17A)
Uanis(C20D) = Uanis(C14C)
Uanis(C11) = Uanis(C13A) = Uanis(C12A)
Uanis(P1A) = Uanis(P1)
Uanis(C10) = Uanis(C10A)
Uanis(C13E) = Uanis(C19C)
Uanis(C12E) = Uanis(C18C)
Uanis(P2E) = Uanis(P4C)
Uanis(C7C) = Uanis(C7D)
Uanis(C8C) = Uanis(C8D)
Uanis(C9D) = Uanis(C9C)
Uanis(C6C) = Uanis(C6D)
Uanis(C19A) = Uanis(C12B)
Uanis(C13B) = Uanis(C18A)
Uanis(P4A) = Uanis(P4)
Uanis(C21) = Uanis(C20A)
Uanis(C10C) = Uanis(C10D)
Uanis(P1D) = Uanis(P1C)
Uanis(C14D) = Uanis(C20C)
Uanis(C16D) = Uanis(C16C)
Uanis(P3D) = Uanis(P3C)
Uanis(C14E) = Uanis(C21C)
Uanis(C20C) = Uanis(C15E)
Uanis(C16C) = Uanis(C11E)
Uanis(P3C) = Uanis(P1E)
Uanis(C17C) = Uanis(C10E)
Uanis(C19) = Uanis(C21A)
Uanis(P4A) = Uanis(P1B)
Uanis(C21A) = Uanis(C11B)
Uanis(C20A) = Uanis(C10B)
Uanis(P3A) = Uanis(P2B)
Uanis(C17A) = Uanis(C15B)
Uanis(C16A) = Uanis(C14B)
Uanis(C3C) = Uanis(C4D) = Uanis(C3E)
Uanis(C5E) = Uanis(C5C)
Uanis(C3D) = Uanis(C4E)
Uanis(C4C) = Uanis(C5D)
4. Rigid body (RIGU) restrains
 All non-hydrogen atoms
 with sigma for 1-2 distances of 0.004 and sigma for 1-3 distances of 0.004
5. Same fragment restrains
{P4C, P3C, C21C, C20C, C19C, C18C, C17C, C16C} sigma for 1-2: 0.002, 1-3: 0.004
as
{P1, P2, C10, C11, C12, C13, C14, C15}
{P3C, P4C, C16C, C17C, C18C, C19C, C20C, C21C} sigma for 1-2: 0.002, 1-3: 0.004
as
{P3, P4, C16, C17, C18, C19, C20, C21}
{P4C, P3C, C21C, C20C, C19C, C18C, C17C, C16C} sigma for 1-2: 0.002, 1-3: 0.004
as
{P1A, P2A, C10A, C11A, C12A, C13A, C14A, C15A}
{P3C, P4C, C16C, C17C, C18C, C19C, C20C, C21C} sigma for 1-2: 0.002, 1-3: 0.004
as
{P3A, P4A, C16A, C17A, C18A, C19A, C20A, C21A}
{P3C, P4C, C16C, C17C, C18C, C19C, C20C, C21C} sigma for 1-2: 0.002, 1-3: 0.004
as
{P1B, P2B, C10B, C11B, C12B, C13B, C14B, C15B}
{P4C, P3C, C21C, C20C, C19C, C18C, C17C, C16C} sigma for 1-2: 0.002, 1-3: 0.004
as
{P1C, P2C, C10C, C11C, C12C, C13C, C14C, C15C}
{P3C, P4C, C16C, C17C, C18C, C19C, C20C, C21C} sigma for 1-2: 0.002, 1-3: 0.004
as
{P1D, P2D, C10D, C11D, C12D, C13D, C14D, C15D}
{P3C, P4C, C16C, C17C, C18C, C19C, C20C, C21C} sigma for 1-2: 0.002, 1-3: 0.004
as
{P3D, P4D, C16D, C17D, C18D, C19D, C20D, C21D}
{P4C, P3C, C21C, C20C, C19C, C18C, C17C, C16C} sigma for 1-2: 0.002, 1-3: 0.004
as
{P1E, P2E, C10E, C11E, C12E, C13E, C14E, C15E}
6. Others
 1*[Sof(P3C)+Sof(P4C)+Sof(C16C)+Sof(H16A)+Sof(H16B)+Sof(H16C)+Sof(C17C)+
 Sof(H17A)+Sof(H17B)+Sof(H17C)+Sof(C18C)+Sof(H18A)+Sof(H18B)+Sof(C19C)+
 Sof(H19A)+Sof(H19B)+Sof(C20C)+Sof(H20A)+Sof(H20B)+Sof(H20C)+Sof(C21C)+
 Sof(H21A)+Sof(H21B)+Sof(H21C)]+1*[Sof(P1E)+Sof(P2E)+Sof(C10E)+Sof(H10G)+
 Sof(H10H)+Sof(H10I)+Sof(C11E)+Sof(H11G)+Sof(H11H)+Sof(H11I)+Sof(C12E)+
 Sof(H12E)+Sof(H12F)+Sof(C13E)+Sof(H13E)+Sof(H13F)+Sof(C14E)+Sof(H14G)+
 Sof(H14H)+Sof(H14I)+Sof(C15E)+Sof(H15G)+Sof(H15H)+Sof(H15I)]+1*[Sof(P1C)+
 Sof(P2C)+Sof(C10C)+Sof(H10A)+Sof(H10B)+Sof(H10C)+Sof(C11C)+Sof(H11A)+Sof(H11B)+
 Sof(H11C)+Sof(C12C)+Sof(H12A)+Sof(H12B)+Sof(C13C)+Sof(H13A)+Sof(H13B)+
 Sof(C14C)+Sof(H14A)+Sof(H14B)+Sof(H14C)+Sof(C15C)+Sof(H15A)+Sof(H15B)+
 Sof(H15C)+Sof(P1D)+Sof(P2D)+Sof(C10D)+Sof(H10D)+Sof(H10E)+Sof(H10F)+Sof(C11D)+
 Sof(H11D)+Sof(H11E)+Sof(H11F)+Sof(C12D)+Sof(H12C)+Sof(H12D)+Sof(C13D)+
 Sof(H13C)+Sof(H13D)+Sof(C14D)+Sof(H14D)+Sof(H14E)+Sof(H14F)+Sof(C15D)+
 Sof(H15D)+Sof(H15E)+Sof(H15F)+Sof(P3D)+Sof(P4D)+Sof(C16D)+Sof(H16D)+Sof(H16E)+
 Sof(H16F)+Sof(C17D)+Sof(H17D)+Sof(H17E)+Sof(H17F)+Sof(C18D)+Sof(H18C)+
 Sof(H18D)+Sof(C19D)+Sof(H19C)+Sof(H19D)+Sof(C20D)+Sof(H20D)+Sof(H20E)+
 Sof(H20F)+Sof(C21D)+Sof(H21D)+Sof(H21E)+Sof(H21F)]=1 with esd of 0.00001
 1*[Sof(P1)+Sof(P2)+Sof(C10)+Sof(H10J)+Sof(H10K)+Sof(H10L)+Sof(C11)+Sof(H11J)+
 Sof(H11K)+Sof(H11L)+Sof(C12)+Sof(H12G)+Sof(H12H)+Sof(C13)+Sof(H13G)+Sof(H13H)+
 Sof(C14)+Sof(H14J)+Sof(H14K)+Sof(H14L)+Sof(C15)+Sof(H15J)+Sof(H15K)+Sof(H15L)+
 Sof(P3)+Sof(P4)+Sof(C16)+Sof(H16G)+Sof(H16H)+Sof(H16I)+Sof(C17)+Sof(H17G)+
 Sof(H17H)+Sof(H17I)+Sof(C18)+Sof(H18E)+Sof(H18F)+Sof(C19)+Sof(H19E)+Sof(H19F)+
 Sof(C20)+Sof(H20G)+Sof(H20H)+Sof(H20I)+Sof(C21)+Sof(H21G)+Sof(H21H)+Sof(H21I)+
 Sof(P1A)+Sof(P2A)+Sof(C10A)+Sof(H10M)+Sof(H10N)+Sof(H10O)+Sof(C11A)+Sof(H11M)+
 Sof(H11N)+Sof(H11O)+Sof(C12A)+Sof(H12I)+Sof(H12J)+Sof(C13A)+Sof(H13I)+
 Sof(H13J)+Sof(C14A)+Sof(H14M)+Sof(H14N)+Sof(H14O)+Sof(C15A)+Sof(H15M)+
 Sof(H15N)+Sof(H15O)]+1*[Sof(P3A)+Sof(P4A)+Sof(C16A)+Sof(H16J)+Sof(H16K)+
 Sof(H16L)+Sof(C17A)+Sof(H17J)+Sof(H17K)+Sof(H17L)+Sof(C18A)+Sof(H18G)+
 Sof(H18H)+Sof(C19A)+Sof(H19G)+Sof(H19H)+Sof(C20A)+Sof(H20J)+Sof(H20K)+
 Sof(H20L)+Sof(C21A)+Sof(H21J)+Sof(H21K)+Sof(H21L)]+1*[Sof(P1B)+Sof(P2B)+
 Sof(C10B)+Sof(H10P)+Sof(H10Q)+Sof(H10R)+Sof(C11B)+Sof(H11P)+Sof(H11Q)+
 Sof(H11R)+Sof(C12B)+Sof(H12K)+Sof(H12L)+Sof(C13B)+Sof(H13K)+Sof(H13L)+
 Sof(C14B)+Sof(H14P)+Sof(H14Q)+Sof(H14R)+Sof(C15B)+Sof(H15P)+Sof(H15Q)+
 Sof(H15R)]=1 with esd of 0.00001
 1*[Sof(C3D)+Sof(H3DA)+Sof(H3DB)+Sof(H3DC)+Sof(C4D)+Sof(H4DA)+Sof(H4DB)+
 Sof(H4DC)+Sof(C5D)+Sof(H5DA)+Sof(H5DB)+Sof(H5DC)]+1*[Sof(C3E)+Sof(H3EA)+
 Sof(H3EB)+Sof(H3EC)+Sof(C4E)+Sof(H4EA)+Sof(H4EB)+Sof(H4EC)+Sof(C5E)+Sof(H5EA)+
 Sof(H5EB)+Sof(H5EC)]+1*[Sof(C3C)+Sof(H3CA)+Sof(H3CB)+Sof(H3CC)+Sof(C4C)+
 Sof(H4CA)+Sof(H4CC)+Sof(H4CB)+Sof(C5C)+Sof(H5CA)+Sof(H5CB)+Sof(H5CC)]=1 with
 esd of 0.00001
 Sof(P1A)=Sof(P2A)=Sof(C10A)=Sof(H10M)=Sof(H10N)=Sof(H10O)=Sof(C11A)=Sof(H11M)=
 Sof(H11N)=Sof(H11O)=Sof(C12A)=Sof(H12I)=Sof(H12J)=Sof(C13A)=Sof(H13I)=
 Sof(H13J)=Sof(C14A)=Sof(H14M)=Sof(H14N)=Sof(H14O)=Sof(C15A)=Sof(H15M)=
 Sof(H15N)=Sof(H15O)=1-FVAR(1)
 Sof(P1)=Sof(P2)=Sof(C10)=Sof(H10J)=Sof(H10K)=Sof(H10L)=Sof(C11)=Sof(H11J)=
 Sof(H11K)=Sof(H11L)=Sof(C12)=Sof(H12G)=Sof(H12H)=Sof(C13)=Sof(H13G)=Sof(H13H)=
 Sof(C14)=Sof(H14J)=Sof(H14K)=Sof(H14L)=Sof(C15)=Sof(H15J)=Sof(H15K)=Sof(H15L)=
 Sof(P3)=Sof(P4)=Sof(C16)=Sof(H16G)=Sof(H16H)=Sof(H16I)=Sof(C17)=Sof(H17G)=
 Sof(H17H)=Sof(H17I)=Sof(C18)=Sof(H18E)=Sof(H18F)=Sof(C19)=Sof(H19E)=Sof(H19F)=
 Sof(C20)=Sof(H20G)=Sof(H20H)=Sof(H20I)=Sof(C21)=Sof(H21G)=Sof(H21H)=Sof(H21I)=
 FVAR(1)
 Sof(C6D)=Sof(H6DA)=Sof(H6DB)=Sof(C7D)=Sof(H7DA)=Sof(H7DB)=Sof(C8D)=Sof(H8DA)=
 Sof(H8DB)=Sof(C9D)=Sof(H9DA)=Sof(H9DB)=Sof(H9DC)=1-FVAR(2)
 Sof(C6C)=Sof(H6CA)=Sof(H6CB)=Sof(C7C)=Sof(H7CA)=Sof(H7CB)=Sof(C8C)=Sof(H8CA)=
 Sof(H8CB)=Sof(C9C)=Sof(H9CA)=Sof(H9CB)=Sof(H9CC)=FVAR(2)
 Sof(P3C)=Sof(P4C)=Sof(C16C)=Sof(H16A)=Sof(H16B)=Sof(H16C)=Sof(C17C)=Sof(H17A)=
 Sof(H17B)=Sof(H17C)=Sof(C18C)=Sof(H18A)=Sof(H18B)=Sof(C19C)=Sof(H19A)=
 Sof(H19B)=Sof(C20C)=Sof(H20A)=Sof(H20B)=Sof(H20C)=Sof(C21C)=Sof(H21A)=
 Sof(H21B)=Sof(H21C)=FVAR(3)
 Sof(P1E)=Sof(P2E)=Sof(C10E)=Sof(H10G)=Sof(H10H)=Sof(H10I)=Sof(C11E)=Sof(H11G)=
 Sof(H11H)=Sof(H11I)=Sof(C12E)=Sof(H12E)=Sof(H12F)=Sof(C13E)=Sof(H13E)=
 Sof(H13F)=Sof(C14E)=Sof(H14G)=Sof(H14H)=Sof(H14I)=Sof(C15E)=Sof(H15G)=
 Sof(H15H)=Sof(H15I)=FVAR(4)
 Sof(P1C)=Sof(P2C)=Sof(C10C)=Sof(H10A)=Sof(H10B)=Sof(H10C)=Sof(C11C)=Sof(H11A)=
 Sof(H11B)=Sof(H11C)=Sof(C12C)=Sof(H12A)=Sof(H12B)=Sof(C13C)=Sof(H13A)=
 Sof(H13B)=Sof(C14C)=Sof(H14A)=Sof(H14B)=Sof(H14C)=Sof(C15C)=Sof(H15A)=
 Sof(H15B)=Sof(H15C)=1-FVAR(5)
 Sof(P1D)=Sof(P2D)=Sof(C10D)=Sof(H10D)=Sof(H10E)=Sof(H10F)=Sof(C11D)=Sof(H11D)=
 Sof(H11E)=Sof(H11F)=Sof(C12D)=Sof(H12C)=Sof(H12D)=Sof(C13D)=Sof(H13C)=
 Sof(H13D)=Sof(C14D)=Sof(H14D)=Sof(H14E)=Sof(H14F)=Sof(C15D)=Sof(H15D)=
 Sof(H15E)=Sof(H15F)=Sof(P3D)=Sof(P4D)=Sof(C16D)=Sof(H16D)=Sof(H16E)=Sof(H16F)=
 Sof(C17D)=Sof(H17D)=Sof(H17E)=Sof(H17F)=Sof(C18D)=Sof(H18C)=Sof(H18D)=
 Sof(C19D)=Sof(H19C)=Sof(H19D)=Sof(C20D)=Sof(H20D)=Sof(H20E)=Sof(H20F)=
 Sof(C21D)=Sof(H21D)=Sof(H21E)=Sof(H21F)=FVAR(5)
 Sof(P3A)=Sof(P4A)=Sof(C16A)=Sof(H16J)=Sof(H16K)=Sof(H16L)=Sof(C17A)=Sof(H17J)=
 Sof(H17K)=Sof(H17L)=Sof(C18A)=Sof(H18G)=Sof(H18H)=Sof(C19A)=Sof(H19G)=
 Sof(H19H)=Sof(C20A)=Sof(H20J)=Sof(H20K)=Sof(H20L)=Sof(C21A)=Sof(H21J)=
 Sof(H21K)=Sof(H21L)=FVAR(6)
 Sof(P1B)=Sof(P2B)=Sof(C10B)=Sof(H10P)=Sof(H10Q)=Sof(H10R)=Sof(C11B)=Sof(H11P)=
 Sof(H11Q)=Sof(H11R)=Sof(C12B)=Sof(H12K)=Sof(H12L)=Sof(C13B)=Sof(H13K)=
 Sof(H13L)=Sof(C14B)=Sof(H14P)=Sof(H14Q)=Sof(H14R)=Sof(C15B)=Sof(H15P)=
 Sof(H15Q)=Sof(H15R)=FVAR(7)
 Sof(C3D)=Sof(H3DA)=Sof(H3DB)=Sof(H3DC)=Sof(C4D)=Sof(H4DA)=Sof(H4DB)=Sof(H4DC)=
 Sof(C5D)=Sof(H5DA)=Sof(H5DB)=Sof(H5DC)=FVAR(8)
 Sof(C3E)=Sof(H3EA)=Sof(H3EB)=Sof(H3EC)=Sof(C4E)=Sof(H4EA)=Sof(H4EB)=Sof(H4EC)=
 Sof(C5E)=Sof(H5EA)=Sof(H5EB)=Sof(H5EC)=FVAR(9)
 Sof(C3C)=Sof(H3CA)=Sof(H3CB)=Sof(H3CC)=Sof(C4C)=Sof(H4CA)=Sof(H4CC)=Sof(H4CB)=
 Sof(C5C)=Sof(H5CA)=Sof(H5CB)=Sof(H5CC)=FVAR(10)
7.a Secondary CH2 refined with riding coordinates:
 C6(H6A,H6B), C7(H7A,H7B), C8(H8A,H8B), C12(H12G,H12H), C13(H13G,H13H),
 C18(H18E,H18F), C19(H19E,H19F), C12A(H12I,H12J), C13A(H13I,H13J), C18A(H18G,
 H18H), C19A(H19G,H19H), C12B(H12K,H12L), C13B(H13K,H13L), C12C(H12A,H12B),
 C13C(H13A,H13B), C6C(H6CA,H6CB), C7C(H7CA,H7CB), C8C(H8CA,H8CB), C18C(H18A,
 H18B), C19C(H19A,H19B), C12D(H12C,H12D), C13D(H13C,H13D), C18D(H18C,H18D),
 C19D(H19C,H19D), C6D(H6DA,H6DB), C7D(H7DA,H7DB), C8D(H8DA,H8DB), C12E(H12E,
 H12F), C13E(H13E,H13F)
7.b Me refined with riding coordinates:
 C3E(H3EA,H3EB,H3EC), C4E(H4EA,H4EB,H4EC), C5E(H5EA,H5EB,H5EC)
7.c Idealised Me refined as rotating group:
 C3(H3A,H3B,H3C), C4(H4A,H4B,H4C), C5(H5A,H5B,H5C), C9(H9A,H9B,H9C), C10(H10J,
 H10K,H10L), C11(H11J,H11K,H11L), C14(H14J,H14K,H14L), C15(H15J,H15K,H15L),
 C16(H16G,H16H,H16I), C17(H17G,H17H,H17I), C20(H20G,H20H,H20I), C21(H21G,H21H,
 H21I), C10A(H10M,H10N,H10O), C11A(H11M,H11N,H11O), C14A(H14M,H14N,H14O),
 C15A(H15M,H15N,H15O), C16A(H16J,H16K,H16L), C17A(H17J,H17K,H17L), C20A(H20J,
 H20K,H20L), C21A(H21J,H21K,H21L), C10B(H10P,H10Q,H10R), C11B(H11P,H11Q,H11R),
 C14B(H14P,H14Q,H14R), C15B(H15P,H15Q,H15R), C10C(H10A,H10B,H10C), C11C(H11A,
 H11B,H11C), C14C(H14A,H14B,H14C), C15C(H15A,H15B,H15C), C9C(H9CA,H9CB,H9CC),
 C16C(H16A,H16B,H16C), C17C(H17A,H17B,H17C), C20C(H20A,H20B,H20C), C21C(H21A,
 H21B,H21C), C10D(H10D,H10E,H10F), C11D(H11D,H11E,H11F), C14D(H14D,H14E,H14F),
 C15D(H15D,H15E,H15F), C16D(H16D,H16E,H16F), C17D(H17D,H17E,H17F), C20D(H20D,
 H20E,H20F), C21D(H21D,H21E,H21F), C3D(H3DA,H3DB,H3DC), C4D(H4DA,H4DB,H4DC),
 C5D(H5DA,H5DB,H5DC), C9D(H9DA,H9DB,H9DC), C3C(H3CA,H3CB,H3CC), C4C(H4CA,H4CC,
 H4CB), C5C(H5CA,H5CB,H5CC), C10E(H10G,H10H,H10I), C11E(H11G,H11H,H11I),
 C14E(H14G,H14H,H14I), C15E(H15G,H15H,H15I)
;
_olex2_submission_special_instructions 'No special instructions were received'

loop_
_space_group_symop_operation_xyz
'x, y, z'
'-x, -y, -z'

loop_
_atom_site_label
_atom_site_type_symbol
_atom_site_fract_x
_atom_site_fract_y
_atom_site_fract_z
_atom_site_U_iso_or_equiv
_atom_site_adp_type
_atom_site_occupancy
_atom_site_site_symmetry_order
_atom_site_calc_flag
_atom_site_refinement_flags_posn
_atom_site_refinement_flags_adp
_atom_site_refinement_flags_occupancy
_atom_site_disorder_assembly
_atom_site_disorder_group
Mn1 Mn 0.19285(2) 0.96970(2) 0.23651(2) 0.01831(6) Uani 1 1 d D U . . .
Si1 Si 0.34541(5) 0.86345(3) 0.31299(3) 0.02728(11) Uani 1 1 d . U . . .
H1A H 0.298(2) 0.8118(15) 0.3856(14) 0.040(7) Uiso 1 1 d . . . . .
H1B H 0.406(3) 0.7976(18) 0.2808(17) 0.062(9) Uiso 1 1 d . . . . .
N1 N 0.37841(17) 1.08479(10) 0.25104(11) 0.0351(4) Uani 1 1 d . U . . .
C1 C 0.30662(16) 1.03966(10) 0.24443(10) 0.0218(3) Uani 1 1 d . U . . .
C2 C 0.4656(2) 1.14411(13) 0.24655(14) 0.0382(5) Uani 1 1 d . U . . .
C3 C 0.5470(4) 1.1467(3) 0.1737(2) 0.0859(12) Uani 1 1 d . U . . .
H3A H 0.490729 1.161224 0.128387 0.129 Uiso 1 1 calc GR . . . .
H3B H 0.598635 1.093510 0.177323 0.129 Uiso 1 1 calc GR . . . .
H3C H 0.603564 1.187135 0.169071 0.129 Uiso 1 1 calc GR . . . .
C4 C 0.5514(3) 1.11823(19) 0.3194(2) 0.0727(10) Uani 1 1 d . U . . .
H4A H 0.607920 1.158110 0.317572 0.109 Uiso 1 1 calc GR . . . .
H4B H 0.602943 1.065250 0.321869 0.109 Uiso 1 1 calc GR . . . .
H4C H 0.497585 1.114917 0.365131 0.109 Uiso 1 1 calc GR . . . .
C5 C 0.3849(3) 1.22885(16) 0.2404(2) 0.0716(10) Uani 1 1 d . U . . .
H5A H 0.442002 1.268301 0.239012 0.107 Uiso 1 1 calc GR . . . .
H5B H 0.328929 1.226761 0.285079 0.107 Uiso 1 1 calc GR . . . .
H5C H 0.332717 1.244935 0.193262 0.107 Uiso 1 1 calc GR . . . .
C6 C 0.4946(2) 0.89275(14) 0.35379(14) 0.0416(5) Uani 1 1 d D U . . .
H6A H 0.557280 0.902947 0.311873 0.050 Uiso 1 1 calc R . . . .
H6B H 0.467389 0.944215 0.368671 0.050 Uiso 1 1 calc R . . . .
C7 C 0.5637(2) 0.83017(13) 0.42382(13) 0.0374(5) Uani 1 1 d D U . . .
H7A H 0.499733 0.814889 0.463863 0.045 Uiso 1 1 calc R . . . .
H7B H 0.601246 0.780890 0.407526 0.045 Uiso 1 1 calc R . . . .
C8 C 0.6709(2) 0.86090(16) 0.45950(16) 0.0549(7) Uani 1 1 d D U . . .
H8A H 0.729826 0.881470 0.418133 0.066 Uiso 1 1 calc R . . . .
H8B H 0.631725 0.906911 0.480338 0.066 Uiso 1 1 calc R . . . .
C9 C 0.7491(3) 0.79754(16) 0.52366(16) 0.0552(7) Uani 1 1 d D U . . .
H9A H 0.795319 0.754094 0.502637 0.083 Uiso 1 1 calc GR . . . .
H9B H 0.691606 0.775104 0.564176 0.083 Uiso 1 1 calc GR . . . .
H9C H 0.810449 0.822889 0.545238 0.083 Uiso 1 1 calc GR . . . .
P1 P 0.28453(10) 0.95288(9) 0.12670(6) 0.0275(2) Uani 0.6211(9) 1 d D U P A 1
P2 P 0.06796(13) 0.87678(9) 0.22075(6) 0.0268(2) Uani 0.6211(9) 1 d D U P A 1
C10 C 0.4630(2) 0.9336(3) 0.1202(2) 0.0461(10) Uani 0.6211(9) 1 d D U P A 1
H10J H 0.497855 0.887482 0.162132 0.069 Uiso 0.6211(9) 1 calc GR . P A 1
H10K H 0.497359 0.981612 0.124201 0.069 Uiso 0.6211(9) 1 calc GR . P A 1
H10L H 0.487364 0.921601 0.070708 0.069 Uiso 0.6211(9) 1 calc GR . P A 1
C11 C 0.2499(4) 1.0314(2) 0.03310(16) 0.0518(9) Uani 0.6211(9) 1 d D U P A 1
H11J H 0.157823 1.041763 0.022160 0.078 Uiso 0.6211(9) 1 calc GR . P A 1
H11K H 0.295974 1.011828 -0.008408 0.078 Uiso 0.6211(9) 1 calc GR . P A 1
H11L H 0.277876 1.081528 0.036755 0.078 Uiso 0.6211(9) 1 calc GR . P A 1
C12 C 0.2402(3) 0.8619(2) 0.1006(2) 0.0513(7) Uani 0.6211(9) 1 d D U P A 1
H12G H 0.255191 0.865336 0.045286 0.062 Uiso 0.6211(9) 1 calc R . P A 1
H12H H 0.292120 0.811677 0.131017 0.062 Uiso 0.6211(9) 1 calc R . P A 1
C13 C 0.0940(3) 0.8621(2) 0.11943(14) 0.0513(7) Uani 0.6211(9) 1 d D U P A 1
H13G H 0.069163 0.810220 0.116531 0.062 Uiso 0.6211(9) 1 calc R . P A 1
H13H H 0.041185 0.906478 0.081925 0.062 Uiso 0.6211(9) 1 calc R . P A 1
C14 C 0.0976(4) 0.76752(17) 0.2765(2) 0.0374(9) Uani 0.6211(9) 1 d D U P A 1
H14J H 0.188242 0.745350 0.273652 0.056 Uiso 0.6211(9) 1 calc GR . P A 1
H14K H 0.045494 0.736747 0.254566 0.056 Uiso 0.6211(9) 1 calc GR . P A 1
H14L H 0.074348 0.763668 0.330422 0.056 Uiso 0.6211(9) 1 calc GR . P A 1
C15 C -0.1125(2) 0.8912(2) 0.22198(19) 0.0369(5) Uani 0.6211(9) 1 d D U P A 1
H15J H -0.142001 0.884129 0.275145 0.055 Uiso 0.6211(9) 1 calc GR . P A 1
H15K H -0.142126 0.851149 0.199575 0.055 Uiso 0.6211(9) 1 calc GR . P A 1
H15L H -0.147105 0.945675 0.191875 0.055 Uiso 0.6211(9) 1 calc GR . P A 1
P3 P 0.03828(8) 1.08054(5) 0.18807(5) 0.02725(14) Uani 0.6211(9) 1 d D U P A 1
P4 P 0.1109(2) 0.98145(13) 0.35250(8) 0.0208(3) Uani 0.6211(9) 1 d D U P A 1
C16 C -0.0723(3) 1.0989(2) 0.10299(16) 0.0435(7) Uani 0.6211(9) 1 d D U P A 1
H16G H -0.026334 1.117596 0.055414 0.065 Uiso 0.6211(9) 1 calc GR . P A 1
H16H H -0.145707 1.140060 0.107014 0.065 Uiso 0.6211(9) 1 calc GR . P A 1
H16I H -0.102426 1.048474 0.102342 0.065 Uiso 0.6211(9) 1 calc GR . P A 1
C17 C 0.0917(4) 1.18242(16) 0.1632(2) 0.0435(7) Uani 0.6211(9) 1 d D U P A 1
H17G H 0.128675 1.191501 0.208957 0.065 Uiso 0.6211(9) 1 calc GR . P A 1
H17H H 0.018141 1.224665 0.144804 0.065 Uiso 0.6211(9) 1 calc GR . P A 1
H17I H 0.156200 1.184097 0.122750 0.065 Uiso 0.6211(9) 1 calc GR . P A 1
C18 C -0.0834(2) 1.09600(18) 0.26514(14) 0.0360(7) Uani 0.6211(9) 1 d D U P A 1
H18E H -0.129103 1.152385 0.252217 0.043 Uiso 0.6211(9) 1 calc R . P A 1
H18F H -0.146953 1.059197 0.269042 0.043 Uiso 0.6211(9) 1 calc R . P A 1
C19 C -0.0081(4) 1.0773(2) 0.34344(19) 0.0387(7) Uani 0.6211(9) 1 d D U P A 1
H19E H -0.068357 1.070472 0.386935 0.046 Uiso 0.6211(9) 1 calc R . P A 1
H19F H 0.037118 1.122670 0.344607 0.046 Uiso 0.6211(9) 1 calc R . P A 1
C20 C 0.0189(3) 0.9047(2) 0.41300(19) 0.0369(5) Uani 0.6211(9) 1 d D U P A 1
H20G H -0.056958 0.902209 0.384409 0.055 Uiso 0.6211(9) 1 calc GR . P A 1
H20H H -0.007566 0.920354 0.460589 0.055 Uiso 0.6211(9) 1 calc GR . P A 1
H20I H 0.073234 0.851557 0.425550 0.055 Uiso 0.6211(9) 1 calc GR . P A 1
C21 C 0.2191(4) 0.9897(3) 0.4298(2) 0.0344(8) Uani 0.6211(9) 1 d D U P A 1
H21G H 0.273992 0.937607 0.449729 0.052 Uiso 0.6211(9) 1 calc GR . P A 1
H21H H 0.167474 1.004842 0.471688 0.052 Uiso 0.6211(9) 1 calc GR . P A 1
H21I H 0.272370 1.031130 0.408492 0.052 Uiso 0.6211(9) 1 calc GR . P A 1
P1A P 0.32218(18) 0.93928(16) 0.13931(12) 0.0275(2) Uani 0.3789(9) 1 d D U P A 2
P2A P 0.08199(12) 1.06637(7) 0.14374(8) 0.02725(14) Uani 0.3789(9) 1 d D U P A 2
C10A C 0.5004(3) 0.9328(4) 0.1425(4) 0.0461(10) Uani 0.3789(9) 1 d D U P A 2
H10M H 0.521435 0.983411 0.149823 0.069 Uiso 0.3789(9) 1 calc GR . P A 2
H10N H 0.536768 0.923687 0.093983 0.069 Uiso 0.3789(9) 1 calc GR . P A 2
H10O H 0.536235 0.887834 0.185218 0.069 Uiso 0.3789(9) 1 calc GR . P A 2
C11A C 0.3174(6) 0.8482(3) 0.1010(4) 0.0513(7) Uani 0.3789(9) 1 d D U P A 2
H11M H 0.348794 0.799025 0.140652 0.077 Uiso 0.3789(9) 1 calc GR . P A 2
H11N H 0.371756 0.850931 0.055579 0.077 Uiso 0.3789(9) 1 calc GR . P A 2
H11O H 0.229292 0.847243 0.086796 0.077 Uiso 0.3789(9) 1 calc GR . P A 2
C12A C 0.2820(4) 1.0227(3) 0.0488(2) 0.0518(9) Uani 0.3789(9) 1 d D U P A 2
H12I H 0.326784 1.068437 0.049264 0.062 Uiso 0.3789(9) 1 calc R . P A 2
H12J H 0.309801 1.002525 0.003051 0.062 Uiso 0.3789(9) 1 calc R . P A 2
C13A C 0.1331(4) 1.0515(3) 0.04535(15) 0.0518(9) Uani 0.3789(9) 1 d D U P A 2
H13I H 0.088842 1.010359 0.032435 0.062 Uiso 0.3789(9) 1 calc R . P A 2
H13J H 0.111089 1.102859 0.005492 0.062 Uiso 0.3789(9) 1 calc R . P A 2
C14A C 0.1063(5) 1.17430(18) 0.1308(3) 0.0435(7) Uani 0.3789(9) 1 d D U P A 2
H14M H 0.084300 1.190964 0.178404 0.065 Uiso 0.3789(9) 1 calc GR . P A 2
H14N H 0.051218 1.209361 0.088717 0.065 Uiso 0.3789(9) 1 calc GR . P A 2
H14O H 0.195917 1.178709 0.118433 0.065 Uiso 0.3789(9) 1 calc GR . P A 2
C15A C -0.0970(2) 1.0863(3) 0.1302(3) 0.0435(7) Uani 0.3789(9) 1 d D U P A 2
H15M H -0.126943 1.036168 0.128516 0.065 Uiso 0.3789(9) 1 calc GR . P A 2
H15N H -0.119865 1.127146 0.081890 0.065 Uiso 0.3789(9) 1 calc GR . P A 2
H15O H -0.137325 1.106024 0.173197 0.065 Uiso 0.3789(9) 1 calc GR . P A 2
P3A P 0.0762(4) 0.8670(2) 0.2528(2) 0.0268(2) Uani 0.1569(18) 1 d D U P A 2
P4A P 0.0864(4) 1.0023(2) 0.3352(2) 0.0208(3) Uani 0.1569(18) 1 d D U P A 2
C16A C 0.1415(12) 0.7580(4) 0.2569(6) 0.0374(9) Uani 0.1569(18) 1 d D U P A 2
H16J H 0.167591 0.752869 0.205340 0.056 Uiso 0.1569(18) 1 calc GR . P A 2
H16K H 0.075259 0.724652 0.275610 0.056 Uiso 0.1569(18) 1 calc GR . P A 2
H16L H 0.215596 0.739842 0.291859 0.056 Uiso 0.1569(18) 1 calc GR . P A 2
C17A C -0.0698(7) 0.8765(8) 0.1919(5) 0.0369(5) Uani 0.1569(18) 1 d D U P A 2
H17J H -0.120580 0.930361 0.185942 0.055 Uiso 0.1569(18) 1 calc GR . P A 2
H17K H -0.121386 0.835354 0.216861 0.055 Uiso 0.1569(18) 1 calc GR . P A 2
H17L H -0.043310 0.868794 0.141177 0.055 Uiso 0.1569(18) 1 calc GR . P A 2
C18A C -0.0005(8) 0.8542(4) 0.3513(3) 0.0369(5) Uani 0.1569(18) 1 d D U P A 2
H18G H -0.074273 0.825221 0.353626 0.044 Uiso 0.1569(18) 1 calc R . P A 2
H18H H 0.062110 0.822353 0.391701 0.044 Uiso 0.1569(18) 1 calc R . P A 2
C19A C -0.0464(6) 0.9407(4) 0.3646(5) 0.0369(5) Uani 0.1569(18) 1 d D U P A 2
H19G H -0.066889 0.936421 0.419437 0.044 Uiso 0.1569(18) 1 calc R . P A 2
H19H H -0.124277 0.967111 0.333422 0.044 Uiso 0.1569(18) 1 calc R . P A 2
C20A C 0.1722(13) 0.9829(10) 0.4297(4) 0.0344(8) Uani 0.1569(18) 1 d D U P A 2
H20J H 0.204282 0.924928 0.448249 0.052 Uiso 0.1569(18) 1 calc GR . P A 2
H20K H 0.113041 1.000561 0.467339 0.052 Uiso 0.1569(18) 1 calc GR . P A 2
H20L H 0.244164 1.012962 0.422820 0.052 Uiso 0.1569(18) 1 calc GR . P A 2
C21A C -0.0010(10) 1.1063(3) 0.3324(11) 0.0387(7) Uani 0.1569(18) 1 d D U P A 2
H21J H 0.058796 1.145100 0.319412 0.058 Uiso 0.1569(18) 1 calc GR . P A 2
H21K H -0.038149 1.107093 0.382868 0.058 Uiso 0.1569(18) 1 calc GR . P A 2
H21L H -0.069340 1.120939 0.293447 0.058 Uiso 0.1569(18) 1 calc GR . P A 2
P1B P 0.0974(6) 0.9885(4) 0.3452(3) 0.0208(3) Uani 0.2220(19) 1 d D U P A 3
P2B P 0.0630(4) 0.8743(3) 0.2432(2) 0.0268(2) Uani 0.2220(19) 1 d D U P A 3
C10B C 0.1896(12) 0.9867(9) 0.4338(5) 0.0344(8) Uani 0.2220(19) 1 d D U P A 3
H10P H 0.237404 0.932297 0.454326 0.052 Uiso 0.2220(19) 1 calc GR . P A 3
H10Q H 0.130063 1.001259 0.472667 0.052 Uiso 0.2220(19) 1 calc GR . P A 3
H10R H 0.249420 1.025498 0.420416 0.052 Uiso 0.2220(19) 1 calc GR . P A 3
C11B C -0.0243(12) 1.0809(5) 0.3451(8) 0.0387(7) Uani 0.2220(19) 1 d D U P A 3
H11P H 0.013897 1.129555 0.323587 0.058 Uiso 0.2220(19) 1 calc GR . P A 3
H11Q H -0.051520 1.079937 0.397855 0.058 Uiso 0.2220(19) 1 calc GR . P A 3
H11R H -0.098442 1.081342 0.313647 0.058 Uiso 0.2220(19) 1 calc GR . P A 3
C12B C -0.0022(7) 0.9063(5) 0.3868(3) 0.0369(5) Uani 0.2220(19) 1 d D U P A 3
H12K H 0.052426 0.857986 0.418300 0.044 Uiso 0.2220(19) 1 calc R . P A 3
H12L H -0.070067 0.925764 0.419916 0.044 Uiso 0.2220(19) 1 calc R . P A 3
C13B C -0.0636(5) 0.8845(5) 0.3177(3) 0.0369(5) Uani 0.2220(19) 1 d D U P A 3
H13K H -0.135361 0.927510 0.294968 0.044 Uiso 0.2220(19) 1 calc R . P A 3
H13L H -0.097448 0.833069 0.336081 0.044 Uiso 0.2220(19) 1 calc R . P A 3
C14B C 0.1299(10) 0.7637(4) 0.2765(6) 0.0374(9) Uani 0.2220(19) 1 d D U P A 3
H14P H 0.192342 0.748577 0.239224 0.056 Uiso 0.2220(19) 1 calc GR . P A 3
H14Q H 0.060327 0.731927 0.280884 0.056 Uiso 0.2220(19) 1 calc GR . P A 3
H14R H 0.171770 0.753034 0.326743 0.056 Uiso 0.2220(19) 1 calc GR . P A 3
C15B C -0.0379(7) 0.8683(6) 0.1613(3) 0.0369(5) Uani 0.2220(19) 1 d D U P A 3
H15P H -0.088254 0.921542 0.139225 0.055 Uiso 0.2220(19) 1 calc GR . P A 3
H15Q H -0.095532 0.829005 0.180275 0.055 Uiso 0.2220(19) 1 calc GR . P A 3
H15R H 0.017574 0.851303 0.121787 0.055 Uiso 0.2220(19) 1 calc GR . P A 3
Mn1C Mn 1.24777(2) 0.52827(2) 0.70727(2) 0.01617(5) Uani 1 1 d D U . . .
Si1C Si 1.25068(5) 0.62662(3) 0.78051(3) 0.02295(10) Uani 1 1 d D U . . .
H1CA H 1.140(2) 0.6915(15) 0.7700(14) 0.037(6) Uiso 1 1 d . . . . .
H1CB H 1.350(2) 0.6797(14) 0.7639(14) 0.037(6) Uiso 1 1 d . . . . .
N1C N 1.2675(2) 0.40160(11) 0.86271(11) 0.0408(4) Uani 1 1 d . U . . .
C1C C 1.26102(17) 0.45149(11) 0.80167(10) 0.0232(3) Uani 1 1 d . U . . .
C2C C 1.2852(3) 0.33951(17) 0.93478(16) 0.0654(8) Uani 1 1 d D U . . .
P1C P 1.03213(12) 0.55137(11) 0.72286(9) 0.0211(2) Uani 0.7016(8) 1 d D U P B 1
P2C P 1.20766(6) 0.43558(4) 0.64491(4) 0.02196(12) Uani 0.7016(8) 1 d D U P B 1
C10C C 0.9637(3) 0.5469(2) 0.82100(13) 0.0301(7) Uani 0.7016(8) 1 d D U P B 1
H10A H 1.004380 0.497394 0.857204 0.045 Uiso 0.7016(8) 1 calc GR . P B 1
H10B H 0.871414 0.547080 0.819155 0.045 Uiso 0.7016(8) 1 calc GR . P B 1
H10C H 0.979702 0.594032 0.837967 0.045 Uiso 0.7016(8) 1 calc GR . P B 1
C11C C 0.9253(3) 0.64483(17) 0.66845(17) 0.0382(7) Uani 0.7016(8) 1 d D U P B 1
H11A H 0.951486 0.692560 0.679467 0.057 Uiso 0.7016(8) 1 calc GR . P B 1
H11B H 0.836599 0.642017 0.684339 0.057 Uiso 0.7016(8) 1 calc GR . P B 1
H11C H 0.932246 0.648650 0.613171 0.057 Uiso 0.7016(8) 1 calc GR . P B 1
C12C C 0.9566(3) 0.4706(2) 0.6956(2) 0.0332(4) Uani 0.7016(8) 1 d D U P B 1
H12A H 0.963025 0.421980 0.739254 0.040 Uiso 0.7016(8) 1 calc R . P B 1
H12B H 0.865036 0.490638 0.682621 0.040 Uiso 0.7016(8) 1 calc R . P B 1
C13C C 1.02962(18) 0.44890(17) 0.62407(15) 0.0332(4) Uani 0.7016(8) 1 d D U P B 1
H13A H 1.005977 0.492824 0.577131 0.040 Uiso 0.7016(8) 1 calc R . P B 1
H13B H 1.007041 0.398357 0.615909 0.040 Uiso 0.7016(8) 1 calc R . P B 1
C14C C 1.2358(3) 0.32585(13) 0.69931(17) 0.0337(7) Uani 0.7016(8) 1 d D U P B 1
H14A H 1.327333 0.308055 0.710675 0.051 Uiso 0.7016(8) 1 calc GR . P B 1
H14B H 1.206524 0.293234 0.667997 0.051 Uiso 0.7016(8) 1 calc GR . P B 1
H14C H 1.188257 0.319216 0.747537 0.051 Uiso 0.7016(8) 1 calc GR . P B 1
C15C C 1.2727(3) 0.42109(18) 0.54955(13) 0.0362(6) Uani 0.7016(8) 1 d D U P B 1
H15A H 1.264850 0.473648 0.511991 0.054 Uiso 0.7016(8) 1 calc GR . P B 1
H15B H 1.224133 0.385819 0.531302 0.054 Uiso 0.7016(8) 1 calc GR . P B 1
H15C H 1.362974 0.396293 0.555842 0.054 Uiso 0.7016(8) 1 calc GR . P B 1
P3C P 1.46281(18) 0.51158(16) 0.69928(18) 0.0209(2) Uani 0.4778(18) 1 d D U P B 1
P4C P 1.25174(14) 0.63131(9) 0.59493(8) 0.0198(3) Uani 0.4778(18) 1 d D U P B 1
C6C C 1.2594(8) 0.5857(2) 0.89296(13) 0.0313(10) Uani 0.740(3) 1 d D U P C 1
H6CA H 1.196255 0.548443 0.907672 0.038 Uiso 0.740(3) 1 calc R . P C 1
H6CB H 1.345072 0.552912 0.906246 0.038 Uiso 0.740(3) 1 calc R . P C 1
C7C C 1.2370(3) 0.64524(17) 0.94416(14) 0.0331(6) Uani 0.740(3) 1 d D U P C 1
H7CA H 1.156052 0.682727 0.928020 0.040 Uiso 0.740(3) 1 calc R . P C 1
H7CB H 1.307138 0.677770 0.936123 0.040 Uiso 0.740(3) 1 calc R . P C 1
C8C C 1.2300(4) 0.60378(17) 1.03107(14) 0.0392(6) Uani 0.740(3) 1 d D U P C 1
H8CA H 1.163765 0.568404 1.038681 0.047 Uiso 0.740(3) 1 calc R . P C 1
H8CB H 1.313093 0.569053 1.047998 0.047 Uiso 0.740(3) 1 calc R . P C 1
C9C C 1.1989(5) 0.6638(2) 1.0820(2) 0.0615(10) Uani 0.740(3) 1 d D U P C 1
H9CA H 1.117666 0.699186 1.064992 0.092 Uiso 0.740(3) 1 calc GR . P C 1
H9CB H 1.267243 0.696476 1.077701 0.092 Uiso 0.740(3) 1 calc GR . P C 1
H9CC H 1.192031 0.633808 1.135643 0.092 Uiso 0.740(3) 1 calc GR . P C 1
C16C C 1.5642(6) 0.5093(4) 0.7840(2) 0.0334(8) Uani 0.4778(18) 1 d D U P B 1
H16A H 1.535265 0.557641 0.802780 0.050 Uiso 0.4778(18) 1 calc GR . P B 1
H16B H 1.653758 0.508192 0.768367 0.050 Uiso 0.4778(18) 1 calc GR . P B 1
H16C H 1.556564 0.460944 0.825071 0.050 Uiso 0.4778(18) 1 calc GR . P B 1
C17C C 1.5568(5) 0.4223(2) 0.6700(3) 0.0324(7) Uani 0.4778(18) 1 d D U P B 1
H17A H 1.544717 0.372413 0.707839 0.049 Uiso 0.4778(18) 1 calc GR . P B 1
H17B H 1.647794 0.427108 0.667509 0.049 Uiso 0.4778(18) 1 calc GR . P B 1
H17C H 1.527023 0.420790 0.619358 0.049 Uiso 0.4778(18) 1 calc GR . P B 1
C18C C 1.5172(3) 0.5977(2) 0.62422(19) 0.0293(5) Uani 0.4778(18) 1 d D U P B 1
H18A H 1.518926 0.644581 0.646121 0.035 Uiso 0.4778(18) 1 calc R . P B 1
H18B H 1.604288 0.580508 0.606598 0.035 Uiso 0.4778(18) 1 calc R . P B 1
C19C C 1.4193(2) 0.6213(2) 0.55507(16) 0.0293(5) Uani 0.4778(18) 1 d D U P B 1
H19A H 1.431651 0.579124 0.526012 0.035 Uiso 0.4778(18) 1 calc R . P B 1
H19B H 1.432874 0.673145 0.519681 0.035 Uiso 0.4778(18) 1 calc R . P B 1
C20C C 1.2258(5) 0.74112(19) 0.5966(3) 0.0332(8) Uani 0.4778(18) 1 d D U P B 1
H20A H 1.137631 0.757062 0.611597 0.050 Uiso 0.4778(18) 1 calc GR . P B 1
H20B H 1.241116 0.774252 0.545253 0.050 Uiso 0.4778(18) 1 calc GR . P B 1
H20C H 1.285123 0.749147 0.633653 0.050 Uiso 0.4778(18) 1 calc GR . P B 1
C21C C 1.1576(3) 0.6441(3) 0.50431(17) 0.0354(9) Uani 0.4778(18) 1 d D U P B 1
H21A H 1.156784 0.590997 0.494497 0.053 Uiso 0.4778(18) 1 calc GR . P B 1
H21B H 1.197274 0.678083 0.460977 0.053 Uiso 0.4778(18) 1 calc GR . P B 1
H21C H 1.069661 0.669759 0.510261 0.053 Uiso 0.4778(18) 1 calc GR . P B 1
C3E C 1.180(6) 0.286(5) 0.930(7) 0.137(3) Uani 0.045(3) 1 d D U P D 1
H3EA H 1.184469 0.241963 0.976900 0.206 Uiso 0.045(3) 1 calc R . P D 1
H3EB H 1.095494 0.319625 0.925689 0.206 Uiso 0.045(3) 1 calc R . P D 1
H3EC H 1.195554 0.263804 0.885192 0.206 Uiso 0.045(3) 1 calc R . P D 1
C4E C 1.264(8) 0.394(4) 0.994(4) 0.110(4) Uani 0.045(3) 1 d D U P D 1
H4EA H 1.273038 0.359170 1.046269 0.166 Uiso 0.045(3) 1 calc R . P D 1
H4EB H 1.327332 0.430181 0.985219 0.166 Uiso 0.045(3) 1 calc R . P D 1
H4EC H 1.177720 0.425531 0.986493 0.166 Uiso 0.045(3) 1 calc R . P D 1
C5E C 1.428(3) 0.306(4) 0.918(4) 0.0682(14) Uani 0.045(3) 1 d D U P D 1
H5EA H 1.462047 0.260985 0.960742 0.102 Uiso 0.045(3) 1 calc R . P D 1
H5EB H 1.430059 0.286959 0.870538 0.102 Uiso 0.045(3) 1 calc R . P D 1
H5EC H 1.479638 0.349090 0.910877 0.102 Uiso 0.045(3) 1 calc R . P D 1
P1D P 1.0339(3) 0.5424(3) 0.7151(2) 0.0211(2) Uani 0.2984(8) 1 d D U P B 2
P2D P 1.21381(19) 0.62754(16) 0.59463(14) 0.0198(3) Uani 0.2984(8) 1 d D U P B 2
C10D C 0.9437(8) 0.5561(6) 0.8040(3) 0.0301(7) Uani 0.2984(8) 1 d D U P B 2
H10D H 0.961420 0.506169 0.844897 0.045 Uiso 0.2984(8) 1 calc GR . P B 2
H10E H 0.851736 0.568905 0.792381 0.045 Uiso 0.2984(8) 1 calc GR . P B 2
H10F H 0.970807 0.600489 0.820866 0.045 Uiso 0.2984(8) 1 calc GR . P B 2
C11D C 0.9436(8) 0.4662(4) 0.6919(5) 0.0332(4) Uani 0.2984(8) 1 d D U P B 2
H11D H 0.969181 0.457873 0.641290 0.050 Uiso 0.2984(8) 1 calc GR . P B 2
H11E H 0.851610 0.486227 0.691460 0.050 Uiso 0.2984(8) 1 calc GR . P B 2
H11F H 0.963136 0.414884 0.730985 0.050 Uiso 0.2984(8) 1 calc GR . P B 2
C12D C 0.9575(4) 0.6371(3) 0.6424(3) 0.0382(7) Uani 0.2984(8) 1 d D U P B 2
H12C H 0.868239 0.633015 0.631322 0.046 Uiso 0.2984(8) 1 calc R . P B 2
H12D H 0.956549 0.685201 0.662892 0.046 Uiso 0.2984(8) 1 calc R . P B 2
C13D C 1.0390(3) 0.6450(4) 0.5670(2) 0.0382(7) Uani 0.2984(8) 1 d D U P B 2
H13C H 1.015085 0.699553 0.532345 0.046 Uiso 0.2984(8) 1 calc R . P B 2
H13D H 1.022515 0.604584 0.539694 0.046 Uiso 0.2984(8) 1 calc R . P B 2
C14D C 1.2377(8) 0.7343(3) 0.5882(5) 0.0332(8) Uani 0.2984(8) 1 d D U P B 2
H14D H 1.194340 0.752715 0.631094 0.050 Uiso 0.2984(8) 1 calc GR . P B 2
H14E H 1.201973 0.769625 0.539443 0.050 Uiso 0.2984(8) 1 calc GR . P B 2
H14F H 1.329344 0.736246 0.590786 0.050 Uiso 0.2984(8) 1 calc GR . P B 2
C15D C 1.2884(5) 0.6186(4) 0.5003(2) 0.0354(9) Uani 0.2984(8) 1 d D U P B 2
H15D H 1.378643 0.624693 0.500938 0.053 Uiso 0.2984(8) 1 calc GR . P B 2
H15E H 1.243537 0.661012 0.458425 0.053 Uiso 0.2984(8) 1 calc GR . P B 2
H15F H 1.281955 0.565495 0.492222 0.053 Uiso 0.2984(8) 1 calc GR . P B 2
P3D P 1.4653(3) 0.5185(3) 0.7081(3) 0.0209(2) Uani 0.2984(8) 1 d D U P B 2
P4D P 1.28797(15) 0.42146(9) 0.65034(9) 0.02196(12) Uani 0.2984(8) 1 d D U P B 2
C16D C 1.5529(8) 0.5073(5) 0.8007(3) 0.0334(8) Uani 0.2984(8) 1 d D U P B 2
H16D H 1.539225 0.559237 0.814645 0.050 Uiso 0.2984(8) 1 calc GR . P B 2
H16E H 1.644532 0.490528 0.794071 0.050 Uiso 0.2984(8) 1 calc GR . P B 2
H16F H 1.520534 0.466494 0.841578 0.050 Uiso 0.2984(8) 1 calc GR . P B 2
C17D C 1.5547(6) 0.5947(3) 0.6440(3) 0.0293(5) Uani 0.2984(8) 1 d D U P B 2
H17D H 1.527366 0.603574 0.590508 0.044 Uiso 0.2984(8) 1 calc GR . P B 2
H17E H 1.646729 0.574350 0.648852 0.044 Uiso 0.2984(8) 1 calc GR . P B 2
H17F H 1.536593 0.645765 0.659374 0.044 Uiso 0.2984(8) 1 calc GR . P B 2
C18D C 1.5453(4) 0.4230(3) 0.6811(4) 0.0324(7) Uani 0.2984(8) 1 d D U P B 2
H18C H 1.631890 0.429558 0.660775 0.039 Uiso 0.2984(8) 1 calc R . P B 2
H18D H 1.553605 0.376458 0.726805 0.039 Uiso 0.2984(8) 1 calc R . P B 2
C19D C 1.4595(3) 0.4079(3) 0.6178(3) 0.0324(7) Uani 0.2984(8) 1 d D U P B 2
H19C H 1.485889 0.352495 0.611236 0.039 Uiso 0.2984(8) 1 calc R . P B 2
H19D H 1.468777 0.446848 0.567887 0.039 Uiso 0.2984(8) 1 calc R . P B 2
C20D C 1.2815(6) 0.3178(3) 0.7139(4) 0.0337(7) Uani 0.2984(8) 1 d D U P B 2
H20D H 1.342394 0.306466 0.756700 0.051 Uiso 0.2984(8) 1 calc GR . P B 2
H20E H 1.303711 0.277436 0.683951 0.051 Uiso 0.2984(8) 1 calc GR . P B 2
H20F H 1.194916 0.315333 0.734142 0.051 Uiso 0.2984(8) 1 calc GR . P B 2
C21D C 1.2036(5) 0.4105(4) 0.5641(2) 0.0362(6) Uani 0.2984(8) 1 d D U P B 2
H21D H 1.119923 0.395029 0.579385 0.054 Uiso 0.2984(8) 1 calc GR . P B 2
H21E H 1.254896 0.368751 0.543010 0.054 Uiso 0.2984(8) 1 calc GR . P B 2
H21F H 1.192011 0.462100 0.525023 0.054 Uiso 0.2984(8) 1 calc GR . P B 2
C3D C 1.3879(18) 0.2668(8) 0.9289(8) 0.110(4) Uani 0.314(3) 1 d D U P D 2
H3DA H 1.397160 0.226813 0.978682 0.166 Uiso 0.314(3) 1 calc GR . P D 2
H3DB H 1.469777 0.285412 0.914612 0.166 Uiso 0.314(3) 1 calc GR . P D 2
H3DC H 1.361678 0.242040 0.889671 0.166 Uiso 0.314(3) 1 calc GR . P D 2
C4D C 1.1479(14) 0.3037(11) 0.9288(12) 0.137(3) Uani 0.314(3) 1 d D U P D 2
H4DA H 1.151733 0.279423 0.884892 0.206 Uiso 0.314(3) 1 calc GR . P D 2
H4DB H 1.075613 0.348132 0.921892 0.206 Uiso 0.314(3) 1 calc GR . P D 2
H4DC H 1.136705 0.262672 0.976207 0.206 Uiso 0.314(3) 1 calc GR . P D 2
C5D C 1.2935(19) 0.3595(7) 1.0056(6) 0.094(2) Uani 0.314(3) 1 d D U P D 2
H5DA H 1.363176 0.390771 1.003787 0.140 Uiso 0.314(3) 1 calc GR . P D 2
H5DB H 1.310390 0.309882 1.046987 0.140 Uiso 0.314(3) 1 calc GR . P D 2
H5DC H 1.212655 0.391823 1.015247 0.140 Uiso 0.314(3) 1 calc GR . P D 2
C6D C 1.275(3) 0.5951(5) 0.8905(3) 0.0313(10) Uani 0.260(3) 1 d D U P C 2
H6DA H 1.202472 0.568969 0.914512 0.038 Uiso 0.260(3) 1 calc R . P C 2
H6DB H 1.354093 0.554777 0.903278 0.038 Uiso 0.260(3) 1 calc R . P C 2
C7D C 1.2859(10) 0.6683(4) 0.9253(4) 0.0331(6) Uani 0.260(3) 1 d D U P C 2
H7DA H 1.364913 0.689467 0.905377 0.040 Uiso 0.260(3) 1 calc R . P C 2
H7DB H 1.212950 0.711529 0.905123 0.040 Uiso 0.260(3) 1 calc R . P C 2
C8D C 1.2881(8) 0.6531(5) 1.0143(3) 0.0392(6) Uani 0.260(3) 1 d D U P C 2
H8DA H 1.350589 0.603961 1.036269 0.047 Uiso 0.260(3) 1 calc R . P C 2
H8DB H 1.317019 0.699243 1.028116 0.047 Uiso 0.260(3) 1 calc R . P C 2
C9D C 1.1569(9) 0.6422(7) 1.0500(6) 0.0615(10) Uani 0.260(3) 1 d D U P C 2
H9DA H 1.123936 0.600095 1.032418 0.092 Uiso 0.260(3) 1 calc GR . P C 2
H9DB H 1.097544 0.693277 1.034114 0.092 Uiso 0.260(3) 1 calc GR . P C 2
H9DC H 1.165238 0.626457 1.106152 0.092 Uiso 0.260(3) 1 calc GR . P C 2
C3C C 1.4287(7) 0.3422(6) 0.9605(5) 0.137(3) Uani 0.641(3) 1 d D U P D 3
H3CA H 1.449039 0.303848 1.010574 0.206 Uiso 0.641(3) 1 calc GR . P D 3
H3CB H 1.434844 0.396868 0.964492 0.206 Uiso 0.641(3) 1 calc GR . P D 3
H3CC H 1.489321 0.327513 0.922176 0.206 Uiso 0.641(3) 1 calc GR . P D 3
C4C C 1.2631(9) 0.2593(3) 0.9284(3) 0.094(2) Uani 0.641(3) 1 d D U P D 3
H4CA H 1.289986 0.218746 0.976291 0.140 Uiso 0.641(3) 1 calc GR . P D 3
H4CC H 1.312694 0.244814 0.885549 0.140 Uiso 0.641(3) 1 calc GR . P D 3
H4CB H 1.171924 0.261058 0.919042 0.140 Uiso 0.641(3) 1 calc GR . P D 3
C5C C 1.1940(6) 0.3723(3) 0.9979(3) 0.0682(14) Uani 0.641(3) 1 d D U P D 3
H5CA H 1.218544 0.422424 1.004278 0.102 Uiso 0.641(3) 1 calc GR . P D 3
H5CB H 1.203573 0.331541 1.047188 0.102 Uiso 0.641(3) 1 calc GR . P D 3
H5CC H 1.104745 0.382786 0.980434 0.102 Uiso 0.641(3) 1 calc GR . P D 3
P1E P 1.4647(3) 0.5023(3) 0.7052(3) 0.0209(2) Uani 0.2238(18) 1 d D U P B 3
P2E P 1.2686(3) 0.6348(2) 0.6031(2) 0.0198(3) Uani 0.2238(18) 1 d D U P B 3
C10E C 1.5536(9) 0.3990(3) 0.7064(5) 0.0324(7) Uani 0.2238(18) 1 d D U P B 3
H10G H 1.534605 0.360599 0.753956 0.049 Uiso 0.2238(18) 1 calc GR . P B 3
H10H H 1.645643 0.400467 0.703840 0.049 Uiso 0.2238(18) 1 calc GR . P B 3
H10I H 1.526852 0.382061 0.662053 0.049 Uiso 0.2238(18) 1 calc GR . P B 3
C11E C 1.5624(13) 0.5246(7) 0.7804(4) 0.0334(8) Uani 0.2238(18) 1 d D U P B 3
H11G H 1.550695 0.583104 0.774642 0.050 Uiso 0.2238(18) 1 calc GR . P B 3
H11H H 1.652960 0.504283 0.774135 0.050 Uiso 0.2238(18) 1 calc GR . P B 3
H11I H 1.534594 0.498015 0.831601 0.050 Uiso 0.2238(18) 1 calc GR . P B 3
C12E C 1.5289(4) 0.5642(3) 0.6146(3) 0.0293(5) Uani 0.2238(18) 1 d D U P B 3
H12E H 1.618338 0.570068 0.623044 0.035 Uiso 0.2238(18) 1 calc R . P B 3
H12F H 1.527629 0.537032 0.572324 0.035 Uiso 0.2238(18) 1 calc R . P B 3
C13E C 1.4426(4) 0.6497(3) 0.5925(4) 0.0293(5) Uani 0.2238(18) 1 d D U P B 3
H13E H 1.459107 0.678031 0.538866 0.035 Uiso 0.2238(18) 1 calc R . P B 3
H13F H 1.462316 0.682898 0.626868 0.035 Uiso 0.2238(18) 1 calc R . P B 3
C14E C 1.2330(8) 0.6325(6) 0.5016(3) 0.0354(9) Uani 0.2238(18) 1 d D U P B 3
H14G H 1.292186 0.588948 0.487419 0.053 Uiso 0.2238(18) 1 calc GR . P B 3
H14H H 1.243389 0.684385 0.466368 0.053 Uiso 0.2238(18) 1 calc GR . P B 3
H14I H 1.144938 0.623143 0.498134 0.053 Uiso 0.2238(18) 1 calc GR . P B 3
C15E C 1.1905(7) 0.7423(4) 0.5964(7) 0.0332(8) Uani 0.2238(18) 1 d D U P B 3
H15G H 1.099745 0.748611 0.583250 0.050 Uiso 0.2238(18) 1 calc GR . P B 3
H15H H 1.232355 0.779118 0.556414 0.050 Uiso 0.2238(18) 1 calc GR . P B 3
H15I H 1.198936 0.755100 0.645912 0.050 Uiso 0.2238(18) 1 calc GR . P B 3

loop_
_atom_site_aniso_label
_atom_site_aniso_U_11
_atom_site_aniso_U_22
_atom_site_aniso_U_33
_atom_site_aniso_U_23
_atom_site_aniso_U_13
_atom_site_aniso_U_12
Mn1 0.02262(12) 0.01626(11) 0.01613(11) -0.00149(9) 0.00020(9) -0.00736(9)
Si1 0.0237(2) 0.0180(2) 0.0361(3) -0.0004(2) 0.0002(2) -0.00187(18)
N1 0.0332(9) 0.0262(8) 0.0455(10) -0.0012(7) -0.0059(7) -0.0147(7)
C1 0.0221(8) 0.0190(7) 0.0219(8) -0.0005(6) 0.0005(6) -0.0038(6)
C2 0.0345(10) 0.0302(10) 0.0503(13) -0.0010(9) -0.0055(9) -0.0198(8)
C3 0.080(2) 0.107(3) 0.086(2) -0.024(2) 0.0293(19) -0.065(2)
C4 0.076(2) 0.0539(17) 0.088(2) 0.0022(15) -0.0428(18) -0.0337(15)
C5 0.0665(19) 0.0332(13) 0.118(3) -0.0129(15) -0.0291(18) -0.0199(12)
C6 0.0260(9) 0.0395(12) 0.0497(13) 0.0095(10) -0.0086(9) -0.0085(8)
C7 0.0352(11) 0.0292(10) 0.0414(12) -0.0008(9) -0.0079(9) 0.0022(8)
C8 0.0357(12) 0.0522(15) 0.0628(17) 0.0173(12) -0.0166(11) -0.0138(11)
C9 0.0635(17) 0.0390(13) 0.0564(16) -0.0016(11) -0.0277(13) -0.0001(12)
P1 0.0326(7) 0.0345(6) 0.0172(4) -0.0066(4) 0.0028(4) -0.0113(5)
P2 0.0292(3) 0.0250(3) 0.0302(7) -0.0092(5) -0.0001(5) -0.0124(2)
C10 0.037(2) 0.0665(19) 0.043(3) -0.0276(19) 0.0177(17) -0.0120(18)
C11 0.079(2) 0.0633(18) 0.0137(12) -0.0002(11) 0.0022(14) -0.0291(17)
C12 0.0638(18) 0.0615(16) 0.0438(13) -0.0313(12) 0.0087(14) -0.0273(16)
C13 0.0638(18) 0.0615(16) 0.0438(13) -0.0313(12) 0.0087(14) -0.0273(16)
C14 0.039(3) 0.0249(11) 0.0519(18) -0.0068(11) -0.0040(15) -0.0182(12)
C15 0.0320(11) 0.0386(10) 0.0408(13) -0.0049(10) 0.0047(9) -0.0169(9)
P3 0.0269(3) 0.0209(3) 0.0301(4) 0.0031(3) -0.0074(3) -0.0063(2)
P4 0.0198(5) 0.0190(5) 0.0222(4) -0.0042(4) 0.0026(4) -0.0009(4)
C16 0.0410(12) 0.0307(9) 0.0485(19) 0.0154(11) -0.0181(13) -0.0127(8)
C17 0.0410(12) 0.0307(9) 0.0485(19) 0.0154(11) -0.0181(13) -0.0127(8)
C18 0.0273(15) 0.0261(15) 0.049(2) -0.0051(14) 0.0046(13) 0.0024(12)
C19 0.0421(16) 0.0279(13) 0.0431(15) -0.0119(13) 0.0116(12) 0.0055(12)
C20 0.0320(11) 0.0386(10) 0.0408(13) -0.0049(10) 0.0047(9) -0.0169(9)
C21 0.035(2) 0.0486(15) 0.0242(10) -0.0147(10) 0.0044(13) -0.0111(17)
P1A 0.0326(7) 0.0345(6) 0.0172(4) -0.0066(4) 0.0028(4) -0.0113(5)
P2A 0.0269(3) 0.0209(3) 0.0301(4) 0.0031(3) -0.0074(3) -0.0063(2)
C10A 0.037(2) 0.0665(19) 0.043(3) -0.0276(19) 0.0177(17) -0.0120(18)
C11A 0.0638(18) 0.0615(16) 0.0438(13) -0.0313(12) 0.0087(14) -0.0273(16)
C12A 0.079(2) 0.0633(18) 0.0137(12) -0.0002(11) 0.0022(14) -0.0291(17)
C13A 0.079(2) 0.0633(18) 0.0137(12) -0.0002(11) 0.0022(14) -0.0291(17)
C14A 0.0410(12) 0.0307(9) 0.0485(19) 0.0154(11) -0.0181(13) -0.0127(8)
C15A 0.0410(12) 0.0307(9) 0.0485(19) 0.0154(11) -0.0181(13) -0.0127(8)
P3A 0.0292(3) 0.0250(3) 0.0302(7) -0.0092(5) -0.0001(5) -0.0124(2)
P4A 0.0198(5) 0.0190(5) 0.0222(4) -0.0042(4) 0.0026(4) -0.0009(4)
C16A 0.039(3) 0.0249(11) 0.0519(18) -0.0068(11) -0.0040(15) -0.0182(12)
C17A 0.0320(11) 0.0386(10) 0.0408(13) -0.0049(10) 0.0047(9) -0.0169(9)
C18A 0.0320(11) 0.0386(10) 0.0408(13) -0.0049(10) 0.0047(9) -0.0169(9)
C19A 0.0320(11) 0.0386(10) 0.0408(13) -0.0049(10) 0.0047(9) -0.0169(9)
C20A 0.035(2) 0.0486(15) 0.0242(10) -0.0147(10) 0.0044(13) -0.0111(17)
C21A 0.0421(16) 0.0279(13) 0.0431(15) -0.0119(13) 0.0116(12) 0.0055(12)
P1B 0.0198(5) 0.0190(5) 0.0222(4) -0.0042(4) 0.0026(4) -0.0009(4)
P2B 0.0292(3) 0.0250(3) 0.0302(7) -0.0092(5) -0.0001(5) -0.0124(2)
C10B 0.035(2) 0.0486(15) 0.0242(10) -0.0147(10) 0.0044(13) -0.0111(17)
C11B 0.0421(16) 0.0279(13) 0.0431(15) -0.0119(13) 0.0116(12) 0.0055(12)
C12B 0.0320(11) 0.0386(10) 0.0408(13) -0.0049(10) 0.0047(9) -0.0169(9)
C13B 0.0320(11) 0.0386(10) 0.0408(13) -0.0049(10) 0.0047(9) -0.0169(9)
C14B 0.039(3) 0.0249(11) 0.0519(18) -0.0068(11) -0.0040(15) -0.0182(12)
C15B 0.0320(11) 0.0386(10) 0.0408(13) -0.0049(10) 0.0047(9) -0.0169(9)
Mn1C 0.01782(11) 0.01451(11) 0.01545(11) -0.00120(8) -0.00021(8) -0.00442(8)
Si1C 0.0299(2) 0.0212(2) 0.0194(2) -0.00582(17) 0.00092(18) -0.00800(18)
N1C 0.0579(12) 0.0284(9) 0.0285(9) 0.0076(7) 0.0004(8) -0.0081(8)
C1C 0.0222(8) 0.0201(8) 0.0254(8) -0.0012(6) -0.0005(6) -0.0055(6)
C2C 0.087(2) 0.0489(15) 0.0413(14) 0.0284(11) -0.0121(13) -0.0159(14)
P1C 0.0184(2) 0.0212(5) 0.0229(4) -0.0040(3) -0.0010(2) -0.0033(2)
P2C 0.0238(3) 0.0192(3) 0.0247(3) -0.0071(2) 0.0022(3) -0.0067(2)
C10C 0.0191(14) 0.0454(15) 0.0259(14) -0.0095(14) 0.0012(12) -0.0048(11)
C11C 0.0299(14) 0.0383(13) 0.0366(17) 0.0030(12) -0.0039(11) 0.0042(11)
C12C 0.0234(8) 0.0393(9) 0.0423(10) -0.0157(8) -0.0022(7) -0.0116(7)
C13C 0.0234(8) 0.0393(9) 0.0423(10) -0.0157(8) -0.0022(7) -0.0116(7)
C14C 0.044(2) 0.0208(10) 0.0394(16) -0.0085(10) 0.0013(14) -0.0130(13)
C15C 0.0472(18) 0.0345(13) 0.0339(14) -0.0187(11) 0.0111(12) -0.0131(13)
P3C 0.0186(2) 0.0211(6) 0.0230(5) -0.0046(3) 0.0009(2) -0.0049(2)
P4C 0.0223(7) 0.0180(3) 0.0170(3) 0.0000(3) 0.0005(5) -0.0038(5)
C6C 0.034(3) 0.0411(13) 0.0208(9) -0.0081(8) 0.0018(9) -0.0130(14)
C7C 0.0489(18) 0.0289(14) 0.0233(12) -0.0074(10) 0.0011(11) -0.0101(11)
C8C 0.0649(19) 0.0320(13) 0.0230(12) -0.0116(10) 0.0005(12) -0.0074(12)
C9C 0.110(3) 0.0458(19) 0.0315(17) -0.0212(14) 0.0067(18) -0.0031(19)
C16C 0.0219(11) 0.0500(19) 0.0280(16) -0.0070(16) -0.0026(12) -0.0088(13)
C17C 0.0228(10) 0.0304(13) 0.043(2) -0.0105(12) 0.0068(13) -0.0008(10)
C18C 0.0284(12) 0.0325(12) 0.0272(13) -0.0032(9) 0.0065(9) -0.0131(10)
C19C 0.0284(12) 0.0325(12) 0.0272(13) -0.0032(9) 0.0065(9) -0.0131(10)
C20C 0.054(2) 0.0184(10) 0.0236(13) 0.0011(8) 0.0034(16) -0.0068(13)
C21C 0.053(3) 0.0317(17) 0.0177(12) 0.0015(11) -0.0063(17) -0.006(2)
C3E 0.092(4) 0.134(5) 0.134(6) 0.086(5) -0.055(4) -0.046(4)
C4E 0.136(10) 0.053(6) 0.099(7) 0.033(4) -0.018(8) 0.028(6)
C5E 0.108(4) 0.063(3) 0.030(2) 0.0076(18) 0.012(2) -0.034(3)
P1D 0.0184(2) 0.0212(5) 0.0229(4) -0.0040(3) -0.0010(2) -0.0033(2)
P2D 0.0223(7) 0.0180(3) 0.0170(3) 0.0000(3) 0.0005(5) -0.0038(5)
C10D 0.0191(14) 0.0454(15) 0.0259(14) -0.0095(14) 0.0012(12) -0.0048(11)
C11D 0.0234(8) 0.0393(9) 0.0423(10) -0.0157(8) -0.0022(7) -0.0116(7)
C12D 0.0299(14) 0.0383(13) 0.0366(17) 0.0030(12) -0.0039(11) 0.0042(11)
C13D 0.0299(14) 0.0383(13) 0.0366(17) 0.0030(12) -0.0039(11) 0.0042(11)
C14D 0.054(2) 0.0184(10) 0.0236(13) 0.0011(8) 0.0034(16) -0.0068(13)
C15D 0.053(3) 0.0317(17) 0.0177(12) 0.0015(11) -0.0063(17) -0.006(2)
P3D 0.0186(2) 0.0211(6) 0.0230(5) -0.0046(3) 0.0009(2) -0.0049(2)
P4D 0.0238(3) 0.0192(3) 0.0247(3) -0.0071(2) 0.0022(3) -0.0067(2)
C16D 0.0219(11) 0.0500(19) 0.0280(16) -0.0070(16) -0.0026(12) -0.0088(13)
C17D 0.0284(12) 0.0325(12) 0.0272(13) -0.0032(9) 0.0065(9) -0.0131(10)
C18D 0.0228(10) 0.0304(13) 0.043(2) -0.0105(12) 0.0068(13) -0.0008(10)
C19D 0.0228(10) 0.0304(13) 0.043(2) -0.0105(12) 0.0068(13) -0.0008(10)
C20D 0.044(2) 0.0208(10) 0.0394(16) -0.0085(10) 0.0013(14) -0.0130(13)
C21D 0.0472(18) 0.0345(13) 0.0339(14) -0.0187(11) 0.0111(12) -0.0131(13)
C3D 0.136(10) 0.053(6) 0.099(7) 0.033(4) -0.018(8) 0.028(6)
C4D 0.092(4) 0.134(5) 0.134(6) 0.086(5) -0.055(4) -0.046(4)
C5D 0.169(6) 0.038(2) 0.057(3) 0.0191(19) 0.020(4) -0.023(3)
C6D 0.034(3) 0.0411(13) 0.0208(9) -0.0081(8) 0.0018(9) -0.0130(14)
C7D 0.0489(18) 0.0289(14) 0.0233(12) -0.0074(10) 0.0011(11) -0.0101(11)
C8D 0.0649(19) 0.0320(13) 0.0230(12) -0.0116(10) 0.0005(12) -0.0074(12)
C9D 0.110(3) 0.0458(19) 0.0315(17) -0.0212(14) 0.0067(18) -0.0031(19)
C3C 0.092(4) 0.134(5) 0.134(6) 0.086(5) -0.055(4) -0.046(4)
C4C 0.169(6) 0.038(2) 0.057(3) 0.0191(19) 0.020(4) -0.023(3)
C5C 0.108(4) 0.063(3) 0.030(2) 0.0076(18) 0.012(2) -0.034(3)
P1E 0.0186(2) 0.0211(6) 0.0230(5) -0.0046(3) 0.0009(2) -0.0049(2)
P2E 0.0223(7) 0.0180(3) 0.0170(3) 0.0000(3) 0.0005(5) -0.0038(5)
C10E 0.0228(10) 0.0304(13) 0.043(2) -0.0105(12) 0.0068(13) -0.0008(10)
C11E 0.0219(11) 0.0500(19) 0.0280(16) -0.0070(16) -0.0026(12) -0.0088(13)
C12E 0.0284(12) 0.0325(12) 0.0272(13) -0.0032(9) 0.0065(9) -0.0131(10)
C13E 0.0284(12) 0.0325(12) 0.0272(13) -0.0032(9) 0.0065(9) -0.0131(10)
C14E 0.053(3) 0.0317(17) 0.0177(12) 0.0015(11) -0.0063(17) -0.006(2)
C15E 0.054(2) 0.0184(10) 0.0236(13) 0.0011(8) 0.0034(16) -0.0068(13)

loop_
_atom_type_symbol
_atom_type_description
_atom_type_scat_dispersion_real
_atom_type_scat_dispersion_imag
_atom_type_scat_source
C C 0.0033 0.0016 'International Tables Vol C Tables 4.2.6.8 and 6.1.1.4'
H H 0.0000 0.0000 'International Tables Vol C Tables 4.2.6.8 and 6.1.1.4'
Mn Mn 0.3368 0.7283 'International Tables Vol C Tables 4.2.6.8 and 6.1.1.4'
N N 0.0061 0.0033 'International Tables Vol C Tables 4.2.6.8 and 6.1.1.4'
P P 0.1023 0.0942 'International Tables Vol C Tables 4.2.6.8 and 6.1.1.4'
Si Si 0.0817 0.0704 'International Tables Vol C Tables 4.2.6.8 and 6.1.1.4'

loop_
_geom_angle_atom_site_label_1
_geom_angle_atom_site_label_2
_geom_angle_atom_site_label_3
_geom_angle
C1 Mn1 Si1 86.38(5)
C1 Mn1 P1 90.11(7)
C1 Mn1 P2 174.44(7)
C1 Mn1 P3 89.42(6)
C1 Mn1 P4 88.92(7)
C1 Mn1 P1A 85.70(9)
C1 Mn1 P2A 90.59(6)
C1 Mn1 P3A 166.78(13)
C1 Mn1 P4A 88.84(12)
C1 Mn1 P1B 90.10(14)
C1 Mn1 P2B 172.26(12)
P1 Mn1 Si1 92.31(3)
P1 Mn1 P2 85.12(5)
P1 Mn1 P3 99.67(4)
P1 Mn1 P4 176.24(7)
P2 Mn1 Si1 90.93(4)
P3 Mn1 Si1 167.32(3)
P3 Mn1 P2 94.21(5)
P4 Mn1 Si1 84.01(6)
P4 Mn1 P2 95.65(5)
P4 Mn1 P3 83.96(6)
P1A Mn1 Si1 81.34(5)
P2A Mn1 Si1 167.03(4)
P2A Mn1 P1A 85.87(6)
P2A Mn1 P3A 102.28(13)
P3A Mn1 Si1 81.71(13)
P3A Mn1 P1A 98.10(13)
P4A Mn1 Si1 95.64(12)
P4A Mn1 P1A 173.91(13)
P4A Mn1 P2A 96.90(12)
P4A Mn1 P3A 86.64(12)
P1B Mn1 Si1 88.94(19)
P1B Mn1 P2B 85.56(12)
P2B Mn1 Si1 87.13(13)
Mn1 Si1 H1A 117.4(9)
Mn1 Si1 H1B 119.4(12)
H1A Si1 H1B 97.0(15)
C6 Si1 Mn1 118.32(7)
C6 Si1 H1A 100.0(9)
C6 Si1 H1B 100.7(12)
C1 N1 C2 171.5(2)
N1 C1 Mn1 178.53(17)
N1 C2 C3 108.5(2)
N1 C2 C4 108.97(19)
N1 C2 C5 108.93(19)
C3 C2 C4 110.8(3)
C3 C2 C5 109.0(3)
C4 C2 C5 110.5(2)
C2 C3 H3A 109.5
C2 C3 H3B 109.5
C2 C3 H3C 109.5
H3A C3 H3B 109.5
H3A C3 H3C 109.5
H3B C3 H3C 109.5
C2 C4 H4A 109.5
C2 C4 H4B 109.5
C2 C4 H4C 109.5
H4A C4 H4B 109.5
H4A C4 H4C 109.5
H4B C4 H4C 109.5
C2 C5 H5A 109.5
C2 C5 H5B 109.5
C2 C5 H5C 109.5
H5A C5 H5B 109.5
H5A C5 H5C 109.5
H5B C5 H5C 109.5
Si1 C6 H6A 108.2
Si1 C6 H6B 108.2
H6A C6 H6B 107.3
C7 C6 Si1 116.44(15)
C7 C6 H6A 108.2
C7 C6 H6B 108.2
C6 C7 H7A 108.8
C6 C7 H7B 108.8
H7A C7 H7B 107.7
C8 C7 C6 113.98(18)
C8 C7 H7A 108.8
C8 C7 H7B 108.8
C7 C8 H8A 108.5
C7 C8 H8B 108.5
H8A C8 H8B 107.5
C9 C8 C7 114.9(2)
C9 C8 H8A 108.5
C9 C8 H8B 108.5
C8 C9 H9A 109.5
C8 C9 H9B 109.5
C8 C9 H9C 109.5
H9A C9 H9B 109.5
H9A C9 H9C 109.5
H9B C9 H9C 109.5
C10 P1 Mn1 119.81(13)
C10 P1 C11 98.25(15)
C10 P1 C12 101.59(14)
C11 P1 Mn1 121.84(15)
C11 P1 C12 100.67(14)
C12 P1 Mn1 111.30(11)
C13 P2 Mn1 108.06(9)
C14 P2 Mn1 122.67(14)
C14 P2 C13 98.98(14)
C14 P2 C15 97.28(13)
C15 P2 Mn1 125.85(13)
C15 P2 C13 98.78(13)
P1 C10 H10J 109.5
P1 C10 H10K 109.5
P1 C10 H10L 109.5
H10J C10 H10K 109.5
H10J C10 H10L 109.5
H10K C10 H10L 109.5
P1 C11 H11J 109.5
P1 C11 H11K 109.5
P1 C11 H11L 109.5
H11J C11 H11K 109.5
H11J C11 H11L 109.5
H11K C11 H11L 109.5
P1 C12 H12G 110.4
P1 C12 H12H 110.4
H12G C12 H12H 108.6
C13 C12 P1 106.56(17)
C13 C12 H12G 110.4
C13 C12 H12H 110.4
P2 C13 H13G 110.2
P2 C13 H13H 110.2
C12 C13 P2 107.70(17)
C12 C13 H13G 110.2
C12 C13 H13H 110.2
H13G C13 H13H 108.5
P2 C14 H14J 109.5
P2 C14 H14K 109.5
P2 C14 H14L 109.5
H14J C14 H14K 109.5
H14J C14 H14L 109.5
H14K C14 H14L 109.5
P2 C15 H15J 109.5
P2 C15 H15K 109.5
P2 C15 H15L 109.5
H15J C15 H15K 109.5
H15J C15 H15L 109.5
H15K C15 H15L 109.5
C16 P3 Mn1 128.39(13)
C16 P3 C18 99.95(13)
C17 P3 Mn1 116.72(12)
C17 P3 C16 97.34(12)
C17 P3 C18 99.61(14)
C18 P3 Mn1 110.24(8)
C19 P4 Mn1 111.89(13)
C20 P4 Mn1 121.97(14)
C20 P4 C19 100.91(13)
C21 P4 Mn1 119.91(16)
C21 P4 C19 100.37(14)
C21 P4 C20 98.16(14)
P3 C16 H16G 109.5
P3 C16 H16H 109.5
P3 C16 H16I 109.5
H16G C16 H16H 109.5
H16G C16 H16I 109.5
H16H C16 H16I 109.5
P3 C17 H17G 109.5
P3 C17 H17H 109.5
P3 C17 H17I 109.5
H17G C17 H17H 109.5
H17G C17 H17I 109.5
H17H C17 H17I 109.5
P3 C18 H18E 110.2
P3 C18 H18F 110.2
H18E C18 H18F 108.5
C19 C18 P3 107.40(17)
C19 C18 H18E 110.2
C19 C18 H18F 110.2
P4 C19 H19E 110.0
P4 C19 H19F 110.0
C18 C19 P4 108.61(18)
C18 C19 H19E 110.0
C18 C19 H19F 110.0
H19E C19 H19F 108.3
P4 C20 H20G 109.5
P4 C20 H20H 109.5
P4 C20 H20I 109.5
H20G C20 H20H 109.5
H20G C20 H20I 109.5
H20H C20 H20I 109.5
P4 C21 H21G 109.5
P4 C21 H21H 109.5
P4 C21 H21I 109.5
H21G C21 H21H 109.5
H21G C21 H21I 109.5
H21H C21 H21I 109.5
C10A P1A Mn1 122.3(2)
C10A P1A C11A 97.91(17)
C10A P1A C12A 100.30(17)
C11A P1A Mn1 123.3(2)
C11A P1A C12A 100.25(16)
C12A P1A Mn1 108.66(14)
C13A P2A Mn1 110.25(12)
C14A P2A Mn1 118.86(18)
C14A P2A C13A 99.82(16)
C14A P2A C15A 97.68(16)
C15A P2A Mn1 126.02(17)
C15A P2A C13A 99.90(16)
P1A C10A H10M 109.5
P1A C10A H10N 109.5
P1A C10A H10O 109.5
H10M C10A H10N 109.5
H10M C10A H10O 109.5
H10N C10A H10O 109.5
P1A C11A H11M 109.5
P1A C11A H11N 109.5
P1A C11A H11O 109.5
H11M C11A H11N 109.5
H11M C11A H11O 109.5
H11N C11A H11O 109.5
P1A C12A H12I 110.0
P1A C12A H12J 110.0
H12I C12A H12J 108.4
C13A C12A P1A 108.4(2)
C13A C12A H12I 110.0
C13A C12A H12J 110.0
P2A C13A H13I 110.2
P2A C13A H13J 110.2
C12A C13A P2A 107.4(2)
C12A C13A H13I 110.2
C12A C13A H13J 110.2
H13I C13A H13J 108.5
P2A C14A H14M 109.5
P2A C14A H14N 109.5
P2A C14A H14O 109.5
H14M C14A H14N 109.5
H14M C14A H14O 109.5
H14N C14A H14O 109.5
P2A C15A H15M 109.5
P2A C15A H15N 109.5
P2A C15A H15O 109.5
H15M C15A H15N 109.5
H15M C15A H15O 109.5
H15N C15A H15O 109.5
C16A P3A Mn1 126.1(4)
C16A P3A C18A 99.63(18)
C17A P3A Mn1 121.5(4)
C17A P3A C16A 97.59(18)
C17A P3A C18A 99.67(18)
C18A P3A Mn1 107.66(18)
C19A P4A Mn1 110.94(18)
C20A P4A Mn1 119.0(6)
C20A P4A C19A 100.85(19)
C21A P4A Mn1 123.7(5)
C21A P4A C19A 100.71(19)
C21A P4A C20A 98.00(19)
P3A C16A H16J 109.5
P3A C16A H16K 109.5
P3A C16A H16L 109.5
H16J C16A H16K 109.5
H16J C16A H16L 109.5
H16K C16A H16L 109.5
P3A C17A H17J 109.5
P3A C17A H17K 109.5
P3A C17A H17L 109.5
H17J C17A H17K 109.5
H17J C17A H17L 109.5
H17K C17A H17L 109.5
P3A C18A H18G 110.1
P3A C18A H18H 110.1
H18G C18A H18H 108.4
C19A C18A P3A 108.0(2)
C19A C18A H18G 110.1
C19A C18A H18H 110.1
P4A C19A H19G 110.0
P4A C19A H19H 110.0
C18A C19A P4A 108.3(2)
C18A C19A H19G 110.0
C18A C19A H19H 110.0
H19G C19A H19H 108.4
P4A C20A H20J 109.5
P4A C20A H20K 109.5
P4A C20A H20L 109.5
H20J C20A H20K 109.5
H20J C20A H20L 109.5
H20K C20A H20L 109.5
P4A C21A H21J 109.5
P4A C21A H21K 109.5
P4A C21A H21L 109.5
H21J C21A H21K 109.5
H21J C21A H21L 109.5
H21K C21A H21L 109.5
C10B P1B Mn1 122.8(5)
C10B P1B C12B 100.09(19)
C11B P1B Mn1 121.3(5)
C11B P1B C10B 97.73(18)
C11B P1B C12B 100.04(18)
C12B P1B Mn1 110.82(18)
C13B P2B Mn1 109.23(17)
C14B P2B Mn1 120.2(4)
C14B P2B C13B 100.73(19)
C15B P2B Mn1 124.6(3)
C15B P2B C13B 100.48(18)
C15B P2B C14B 97.71(19)
P1B C10B H10P 109.5
P1B C10B H10Q 109.5
P1B C10B H10R 109.5
H10P C10B H10Q 109.5
H10P C10B H10R 109.5
H10Q C10B H10R 109.5
P1B C11B H11P 109.5
P1B C11B H11Q 109.5
P1B C11B H11R 109.5
H11P C11B H11Q 109.5
H11P C11B H11R 109.5
H11Q C11B H11R 109.5
P1B C12B H12K 110.1
P1B C12B H12L 110.1
H12K C12B H12L 108.5
C13B C12B P1B 107.8(2)
C13B C12B H12K 110.1
C13B C12B H12L 110.1
P2B C13B H13K 110.0
P2B C13B H13L 110.0
C12B C13B P2B 108.7(2)
C12B C13B H13K 110.0
C12B C13B H13L 110.0
H13K C13B H13L 108.3
P2B C14B H14P 109.5
P2B C14B H14Q 109.5
P2B C14B H14R 109.5
H14P C14B H14Q 109.5
H14P C14B H14R 109.5
H14Q C14B H14R 109.5
P2B C15B H15P 109.5
P2B C15B H15Q 109.5
P2B C15B H15R 109.5
H15P C15B H15Q 109.5
H15P C15B H15R 109.5
H15Q C15B H15R 109.5
C1C Mn1C Si1C 86.20(6)
C1C Mn1C P1C 88.82(7)
C1C Mn1C P2C 91.45(6)
C1C Mn1C P3C 89.98(9)
C1C Mn1C P4C 172.67(6)
C1C Mn1C P1D 89.55(11)
C1C Mn1C P2D 174.84(8)
C1C Mn1C P3D 88.50(13)
C1C Mn1C P4D 87.07(7)
C1C Mn1C P1E 86.12(12)
C1C Mn1C P2E 166.34(12)
P1C Mn1C Si1C 84.70(5)
P1C Mn1C P4C 95.90(6)
P2C Mn1C Si1C 169.64(2)
P2C Mn1C P1C 85.16(5)
P2C Mn1C P4C 94.53(4)
P3C Mn1C Si1C 90.45(8)
P3C Mn1C P1C 175.07(10)
P3C Mn1C P2C 99.65(8)
P3C Mn1C P4C 84.84(7)
P4C Mn1C Si1C 88.66(4)
P1D Mn1C Si1C 90.50(14)
P1D Mn1C P2D 85.81(10)
P1D Mn1C P3D 175.15(16)
P1D Mn1C P4D 100.20(15)
P2D Mn1C Si1C 91.57(8)
P2D Mn1C P4D 95.97(9)
P3D Mn1C Si1C 84.93(9)
P3D Mn1C P2D 95.95(13)
P3D Mn1C P4D 84.14(9)
P4D Mn1C Si1C 167.30(4)
P1E Mn1C Si1C 91.88(19)
P1E Mn1C P2E 84.64(11)
P2E Mn1C Si1C 84.07(13)
Mn1C Si1C H1CA 116.1(9)
Mn1C Si1C H1CB 118.9(9)
H1CA Si1C H1CB 96.7(13)
C6C Si1C Mn1C 116.59(9)
C6C Si1C H1CA 102.0(10)
C6C Si1C H1CB 103.5(9)
C6D Si1C Mn1C 121.6(2)
C6D Si1C H1CA 102.8(12)
C6D Si1C H1CB 96.3(12)
C1C N1C C2C 175.7(3)
N1C C1C Mn1C 178.91(17)
N1C C2C C3E 103(4)
N1C C2C C4E 100(3)
N1C C2C C5E 94(2)
N1C C2C C3D 112.3(6)
N1C C2C C4D 96.1(5)
N1C C2C C3C 102.8(3)
N1C C2C C4C 113.8(3)
N1C C2C C5C 107.5(3)
C3E C2C C5E 117.6(15)
C4E C2C C3E 117.4(15)
C4E C2C C5E 117.3(15)
C3D C2C C4D 102.1(11)
C5D C2C N1C 121.3(5)
C5D C2C C3D 111.6(9)
C5D C2C C4D 110.6(11)
C3C C2C C5C 104.8(5)
C4C C2C C3C 114.6(5)
C4C C2C C5C 112.4(4)
C10C P1C Mn1C 120.16(13)
C10C P1C C11C 98.28(12)
C10C P1C C12C 100.47(12)
C11C P1C Mn1C 123.44(12)
C11C P1C C12C 100.51(13)
C12C P1C Mn1C 110.16(11)
C13C P2C Mn1C 110.12(8)
C14C P2C Mn1C 117.83(10)
C14C P2C C13C 99.54(11)
C14C P2C C15C 97.36(12)
C15C P2C Mn1C 127.75(9)
C15C P2C C13C 99.61(11)
P1C C10C H10A 109.5
P1C C10C H10B 109.5
P1C C10C H10C 109.5
H10A C10C H10B 109.5
H10A C10C H10C 109.5
H10B C10C H10C 109.5
P1C C11C H11A 109.5
P1C C11C H11B 109.5
P1C C11C H11C 109.5
H11A C11C H11B 109.5
H11A C11C H11C 109.5
H11B C11C H11C 109.5
P1C C12C H12A 110.1
P1C C12C H12B 110.1
H12A C12C H12B 108.4
C13C C12C P1C 108.14(17)
C13C C12C H12A 110.1
C13C C12C H12B 110.1
P2C C13C H13A 110.2
P2C C13C H13B 110.2
C12C C13C P2C 107.38(15)
C12C C13C H13A 110.2
C12C C13C H13B 110.2
H13A C13C H13B 108.5
P2C C14C H14A 109.5
P2C C14C H14B 109.5
P2C C14C H14C 109.5
H14A C14C H14B 109.5
H14A C14C H14C 109.5
H14B C14C H14C 109.5
P2C C15C H15A 109.5
P2C C15C H15B 109.5
P2C C15C H15C 109.5
H15A C15C H15B 109.5
H15A C15C H15C 109.5
H15B C15C H15C 109.5
C16C P3C Mn1C 120.8(3)
C16C P3C C17C 98.23(16)
C16C P3C C18C 100.76(15)
C17C P3C Mn1C 121.6(2)
C17C P3C C18C 100.48(15)
C18C P3C Mn1C 111.29(13)
C19C P4C Mn1C 108.23(11)
C20C P4C Mn1C 121.78(18)
C20C P4C C19C 99.93(16)
C21C P4C Mn1C 125.65(15)
C21C P4C C19C 99.50(14)
C21C P4C C20C 97.10(15)
Si1C C6C H6CA 107.4
Si1C C6C H6CB 107.4
H6CA C6C H6CB 106.9
C7C C6C Si1C 119.8(2)
C7C C6C H6CA 107.4
C7C C6C H6CB 107.4
C6C C7C H7CA 108.8
C6C C7C H7CB 108.8
C6C C7C C8C 113.7(2)
H7CA C7C H7CB 107.7
C8C C7C H7CA 108.8
C8C C7C H7CB 108.8
C7C C8C H8CA 108.8
C7C C8C H8CB 108.8
H8CA C8C H8CB 107.7
C9C C8C C7C 113.6(2)
C9C C8C H8CA 108.8
C9C C8C H8CB 108.8
C8C C9C H9CA 109.5
C8C C9C H9CB 109.5
C8C C9C H9CC 109.5
H9CA C9C H9CB 109.5
H9CA C9C H9CC 109.5
H9CB C9C H9CC 109.5
P3C C16C H16A 109.5
P3C C16C H16B 109.5
P3C C16C H16C 109.5
H16A C16C H16B 109.5
H16A C16C H16C 109.5
H16B C16C H16C 109.5
P3C C17C H17A 109.5
P3C C17C H17B 109.5
P3C C17C H17C 109.5
H17A C17C H17B 109.5
H17A C17C H17C 109.5
H17B C17C H17C 109.5
P3C C18C H18A 110.3
P3C C18C H18B 110.3
H18A C18C H18B 108.5
C19C C18C P3C 107.30(17)
C19C C18C H18A 110.3
C19C C18C H18B 110.3
P4C C19C H19A 110.0
P4C C19C H19B 110.0
C18C C19C P4C 108.44(18)
C18C C19C H19A 110.0
C18C C19C H19B 110.0
H19A C19C H19B 108.4
P4C C20C H20A 109.5
P4C C20C H20B 109.5
P4C C20C H20C 109.5
H20A C20C H20B 109.5
H20A C20C H20C 109.5
H20B C20C H20C 109.5
P4C C21C H21A 109.5
P4C C21C H21B 109.5
P4C C21C H21C 109.5
H21A C21C H21B 109.5
H21A C21C H21C 109.5
H21B C21C H21C 109.5
C2C C3E H3EA 109.5
C2C C3E H3EB 109.5
C2C C3E H3EC 109.5
H3EA C3E H3EB 109.5
H3EA C3E H3EC 109.5
H3EB C3E H3EC 109.5
C2C C4E H4EA 109.5
C2C C4E H4EB 109.5
C2C C4E H4EC 109.5
H4EA C4E H4EB 109.5
H4EA C4E H4EC 109.5
H4EB C4E H4EC 109.5
C2C C5E H5EA 109.5
C2C C5E H5EB 109.5
C2C C5E H5EC 109.5
H5EA C5E H5EB 109.5
H5EA C5E H5EC 109.5
H5EB C5E H5EC 109.5
C10D P1D Mn1C 123.3(3)
C10D P1D C11D 97.83(18)
C10D P1D C12D 100.13(18)
C11D P1D Mn1C 121.2(3)
C11D P1D C12D 99.94(18)
C12D P1D Mn1C 110.33(16)
C13D P2D Mn1C 108.88(14)
C14D P2D Mn1C 121.8(3)
C14D P2D C13D 100.34(18)
C15D P2D Mn1C 124.2(2)
C15D P2D C13D 99.91(17)
C15D P2D C14D 97.44(18)
P1D C10D H10D 109.5
P1D C10D H10E 109.5
P1D C10D H10F 109.5
H10D C10D H10E 109.5
H10D C10D H10F 109.5
H10E C10D H10F 109.5
P1D C11D H11D 109.5
P1D C11D H11E 109.5
P1D C11D H11F 109.5
H11D C11D H11E 109.5
H11D C11D H11F 109.5
H11E C11D H11F 109.5
P1D C12D H12C 110.2
P1D C12D H12D 110.2
H12C C12D H12D 108.5
C13D C12D P1D 107.6(2)
C13D C12D H12C 110.2
C13D C12D H12D 110.2
P2D C13D H13C 110.0
P2D C13D H13D 110.0
C12D C13D P2D 108.5(2)
C12D C13D H13C 110.0
C12D C13D H13D 110.0
H13C C13D H13D 108.4
P2D C14D H14D 109.5
P2D C14D H14E 109.5
P2D C14D H14F 109.5
H14D C14D H14E 109.5
H14D C14D H14F 109.5
H14E C14D H14F 109.5
P2D C15D H15D 109.5
P2D C15D H15E 109.5
P2D C15D H15F 109.5
H15D C15D H15E 109.5
H15D C15D H15F 109.5
H15E C15D H15F 109.5
C16D P3D Mn1C 119.9(3)
C16D P3D C18D 99.98(18)
C17D P3D Mn1C 123.7(3)
C17D P3D C16D 98.02(18)
C17D P3D C18D 99.99(16)
C18D P3D Mn1C 111.11(16)
C19D P4D Mn1C 110.27(14)
C20D P4D Mn1C 117.0(3)
C20D P4D C19D 100.39(18)
C21D P4D Mn1C 126.7(2)
C21D P4D C19D 100.54(17)
C21D P4D C20D 97.88(17)
P3D C16D H16D 109.5
P3D C16D H16E 109.5
P3D C16D H16F 109.5
H16D C16D H16E 109.5
H16D C16D H16F 109.5
H16E C16D H16F 109.5
P3D C17D H17D 109.5
P3D C17D H17E 109.5
P3D C17D H17F 109.5
H17D C17D H17E 109.5
H17D C17D H17F 109.5
H17E C17D H17F 109.5
P3D C18D H18C 110.2
P3D C18D H18D 110.2
H18C C18D H18D 108.5
C19D C18D P3D 107.7(2)
C19D C18D H18C 110.2
C19D C18D H18D 110.2
P4D C19D H19C 110.1
P4D C19D H19D 110.1
C18D C19D P4D 107.9(2)
C18D C19D H19C 110.1
C18D C19D H19D 110.1
H19C C19D H19D 108.4
P4D C20D H20D 109.5
P4D C20D H20E 109.5
P4D C20D H20F 109.5
H20D C20D H20E 109.5
H20D C20D H20F 109.5
H20E C20D H20F 109.5
P4D C21D H21D 109.5
P4D C21D H21E 109.5
P4D C21D H21F 109.5
H21D C21D H21E 109.5
H21D C21D H21F 109.5
H21E C21D H21F 109.5
C2C C3D H3DA 109.5
C2C C3D H3DB 109.5
C2C C3D H3DC 109.5
H3DA C3D H3DB 109.5
H3DA C3D H3DC 109.5
H3DB C3D H3DC 109.5
C2C C4D H4DA 109.5
C2C C4D H4DB 109.5
C2C C4D H4DC 109.5
H4DA C4D H4DB 109.5
H4DA C4D H4DC 109.5
H4DB C4D H4DC 109.5
C2C C5D H5DA 109.5
C2C C5D H5DB 109.5
C2C C5D H5DC 109.5
H5DA C5D H5DB 109.5
H5DA C5D H5DC 109.5
H5DB C5D H5DC 109.5
Si1C C6D H6DA 109.0
Si1C C6D H6DB 109.0
H6DA C6D H6DB 107.8
C7D C6D Si1C 112.8(4)
C7D C6D H6DA 109.0
C7D C6D H6DB 109.0
C6D C7D H7DA 107.8
C6D C7D H7DB 107.8
H7DA C7D H7DB 107.2
C8D C7D C6D 117.9(6)
C8D C7D H7DA 107.8
C8D C7D H7DB 107.8
C7D C8D H8DA 109.1
C7D C8D H8DB 109.1
H8DA C8D H8DB 107.8
C9D C8D C7D 112.6(7)
C9D C8D H8DA 109.1
C9D C8D H8DB 109.1
C8D C9D H9DA 109.5
C8D C9D H9DB 109.5
C8D C9D H9DC 109.5
H9DA C9D H9DB 109.5
H9DA C9D H9DC 109.5
H9DB C9D H9DC 109.5
C2C C3C H3CA 109.5
C2C C3C H3CB 109.5
C2C C3C H3CC 109.5
H3CA C3C H3CB 109.5
H3CA C3C H3CC 109.5
H3CB C3C H3CC 109.5
C2C C4C H4CA 109.5
C2C C4C H4CC 109.5
C2C C4C H4CB 109.5
H4CA C4C H4CC 109.5
H4CA C4C H4CB 109.5
H4CC C4C H4CB 109.5
C2C C5C H5CA 109.5
C2C C5C H5CB 109.5
C2C C5C H5CC 109.5
H5CA C5C H5CB 109.5
H5CA C5C H5CC 109.5
H5CB C5C H5CC 109.5
C10E P1E Mn1C 121.8(4)
C10E P1E C11E 98.07(19)
C10E P1E C12E 100.67(18)
C11E P1E Mn1C 120.5(5)
C11E P1E C12E 100.94(19)
C12E P1E Mn1C 111.31(18)
C13E P2E Mn1C 109.83(16)
C14E P2E Mn1C 122.3(4)
C14E P2E C13E 99.75(18)
C14E P2E C15E 97.37(18)
C15E P2E Mn1C 123.6(4)
C15E P2E C13E 99.55(18)
P1E C10E H10G 109.5
P1E C10E H10H 109.5
P1E C10E H10I 109.5
H10G C10E H10H 109.5
H10G C10E H10I 109.5
H10H C10E H10I 109.5
P1E C11E H11G 109.5
P1E C11E H11H 109.5
P1E C11E H11I 109.5
H11G C11E H11H 109.5
H11G C11E H11I 109.5
H11H C11E H11I 109.5
P1E C12E H12E 110.0
P1E C12E H12F 110.0
H12E C12E H12F 108.4
C13E C12E P1E 108.5(2)
C13E C12E H12E 110.0
C13E C12E H12F 110.0
P2E C13E H13E 110.1
P2E C13E H13F 110.1
C12E C13E P2E 108.2(2)
C12E C13E H13E 110.1
C12E C13E H13F 110.1
H13E C13E H13F 108.4
P2E C14E H14G 109.5
P2E C14E H14H 109.5
P2E C14E H14I 109.5
H14G C14E H14H 109.5
H14G C14E H14I 109.5
H14H C14E H14I 109.5
P2E C15E H15G 109.5
P2E C15E H15H 109.5
P2E C15E H15I 109.5
H15G C15E H15H 109.5
H15G C15E H15I 109.5
H15H C15E H15I 109.5

loop_
_geom_bond_atom_site_label_1
_geom_bond_atom_site_label_2
_geom_bond_distance
Mn1 Si1 2.3553(6)
Mn1 C1 1.8376(17)
Mn1 P1 2.1907(12)
Mn1 P2 2.2708(11)
Mn1 P3 2.2649(8)
Mn1 P4 2.2304(13)
Mn1 P1A 2.253(2)
Mn1 P2A 2.1979(12)
Mn1 P3A 2.237(3)
Mn1 P4A 2.171(3)
Mn1 P1B 2.199(3)
Mn1 P2B 2.249(3)
Si1 H1A 1.48(2)
Si1 H1B 1.43(3)
Si1 C6 1.914(2)
N1 C1 1.180(2)
N1 C2 1.447(2)
C2 C3 1.509(4)
C2 C4 1.513(4)
C2 C5 1.522(4)
C3 H3A 0.9600
C3 H3B 0.9600
C3 H3C 0.9600
C4 H4A 0.9600
C4 H4B 0.9600
C4 H4C 0.9600
C5 H5A 0.9600
C5 H5B 0.9600
C5 H5C 0.9600
C6 H6A 0.9700
C6 H6B 0.9700
C6 C7 1.519(2)
C7 H7A 0.9700
C7 H7B 0.9700
C7 C8 1.518(3)
C8 H8A 0.9700
C8 H8B 0.9700
C8 C9 1.500(3)
C9 H9A 0.9600
C9 H9B 0.9600
C9 H9C 0.9600
P1 C10 1.834(2)
P1 C11 1.842(2)
P1 C12 1.846(2)
P2 C13 1.868(2)
P2 C14 1.8471(19)
P2 C15 1.8503(19)
C10 H10J 0.9600
C10 H10K 0.9600
C10 H10L 0.9600
C11 H11J 0.9600
C11 H11K 0.9600
C11 H11L 0.9600
C12 H12G 0.9700
C12 H12H 0.9700
C12 C13 1.544(3)
C13 H13G 0.9700
C13 H13H 0.9700
C14 H14J 0.9600
C14 H14K 0.9600
C14 H14L 0.9600
C15 H15J 0.9600
C15 H15K 0.9600
C15 H15L 0.9600
P3 C16 1.8473(19)
P3 C17 1.8457(19)
P3 C18 1.8631(19)
P4 C19 1.850(2)
P4 C20 1.8410(19)
P4 C21 1.838(2)
C16 H16G 0.9600
C16 H16H 0.9600
C16 H16I 0.9600
C17 H17G 0.9600
C17 H17H 0.9600
C17 H17I 0.9600
C18 H18E 0.9700
C18 H18F 0.9700
C18 C19 1.542(3)
C19 H19E 0.9700
C19 H19F 0.9700
C20 H20G 0.9600
C20 H20H 0.9600
C20 H20I 0.9600
C21 H21G 0.9600
C21 H21H 0.9600
C21 H21I 0.9600
P1A C10A 1.838(2)
P1A C11A 1.843(2)
P1A C12A 1.851(2)
P2A C13A 1.861(2)
P2A C14A 1.846(2)
P2A C15A 1.846(2)
C10A H10M 0.9600
C10A H10N 0.9600
C10A H10O 0.9600
C11A H11M 0.9600
C11A H11N 0.9600
C11A H11O 0.9600
C12A H12I 0.9700
C12A H12J 0.9700
C12A C13A 1.542(3)
C13A H13I 0.9700
C13A H13J 0.9700
C14A H14M 0.9600
C14A H14N 0.9600
C14A H14O 0.9600
C15A H15M 0.9600
C15A H15N 0.9600
C15A H15O 0.9600
P3A C16A 1.847(2)
P3A C17A 1.846(2)
P3A C18A 1.863(2)
P4A C19A 1.847(2)
P4A C20A 1.841(2)
P4A C21A 1.837(2)
C16A H16J 0.9600
C16A H16K 0.9600
C16A H16L 0.9600
C17A H17J 0.9600
C17A H17K 0.9600
C17A H17L 0.9600
C18A H18G 0.9700
C18A H18H 0.9700
C18A C19A 1.540(3)
C19A H19G 0.9700
C19A H19H 0.9700
C20A H20J 0.9600
C20A H20K 0.9600
C20A H20L 0.9600
C21A H21J 0.9600
C21A H21K 0.9600
C21A H21L 0.9600
P1B C10B 1.845(2)
P1B C11B 1.845(2)
P1B C12B 1.861(2)
P2B C13B 1.848(2)
P2B C14B 1.842(2)
P2B C15B 1.839(2)
C10B H10P 0.9600
C10B H10Q 0.9600
C10B H10R 0.9600
C11B H11P 0.9600
C11B H11Q 0.9600
C11B H11R 0.9600
C12B H12K 0.9700
C12B H12L 0.9700
C12B C13B 1.540(3)
C13B H13K 0.9700
C13B H13L 0.9700
C14B H14P 0.9600
C14B H14Q 0.9600
C14B H14R 0.9600
C15B H15P 0.9600
C15B H15Q 0.9600
C15B H15R 0.9600
Mn1C Si1C 2.3561(5)
Mn1C C1C 1.8283(17)
Mn1C P1C 2.2300(12)
Mn1C P2C 2.2279(6)
Mn1C P3C 2.2093(18)
Mn1C P4C 2.2905(13)
Mn1C P1D 2.198(3)
Mn1C P2D 2.249(2)
Mn1C P3D 2.238(2)
Mn1C P4D 2.2592(14)
Mn1C P1E 2.224(3)
Mn1C P2E 2.261(3)
Si1C H1CA 1.44(2)
Si1C H1CB 1.45(2)
Si1C C6C 1.925(2)
Si1C C6D 1.887(4)
N1C C1C 1.185(2)
N1C C2C 1.425(3)
C2C C3E 1.541(16)
C2C C4E 1.540(16)
C2C C5E 1.546(16)
C2C C3D 1.516(10)
C2C C4D 1.655(10)
C2C C5D 1.380(10)
C2C C3C 1.582(6)
C2C C4C 1.449(6)
C2C C5C 1.586(6)
P1C C10C 1.8360(19)
P1C C11C 1.8404(19)
P1C C12C 1.8516(19)
P2C C13C 1.8621(18)
P2C C14C 1.8468(18)
P2C C15C 1.8488(18)
C10C H10A 0.9600
C10C H10B 0.9600
C10C H10C 0.9600
C11C H11A 0.9600
C11C H11B 0.9600
C11C H11C 0.9600
C12C H12A 0.9700
C12C H12B 0.9700
C12C C13C 1.543(3)
C13C H13A 0.9700
C13C H13B 0.9700
C14C H14A 0.9600
C14C H14B 0.9600
C14C H14C 0.9600
C15C H15A 0.9600
C15C H15B 0.9600
C15C H15C 0.9600
P3C C16C 1.841(2)
P3C C17C 1.842(2)
P3C C18C 1.858(2)
P4C C19C 1.854(2)
P4C C20C 1.846(2)
P4C C21C 1.844(2)
C6C H6CA 0.9700
C6C H6CB 0.9700
C6C C7C 1.501(3)
C7C H7CA 0.9700
C7C H7CB 0.9700
C7C C8C 1.519(3)
C8C H8CA 0.9700
C8C H8CB 0.9700
C8C C9C 1.509(3)
C9C H9CA 0.9600
C9C H9CB 0.9600
C9C H9CC 0.9600
C16C H16A 0.9600
C16C H16B 0.9600
C16C H16C 0.9600
C17C H17A 0.9600
C17C H17B 0.9600
C17C H17C 0.9600
C18C H18A 0.9700
C18C H18B 0.9700
C18C C19C 1.541(3)
C19C H19A 0.9700
C19C H19B 0.9700
C20C H20A 0.9600
C20C H20B 0.9600
C20C H20C 0.9600
C21C H21A 0.9600
C21C H21B 0.9600
C21C H21C 0.9600
C3E H3EA 0.9600
C3E H3EB 0.9600
C3E H3EC 0.9600
C4E H4EA 0.9600
C4E H4EB 0.9600
C4E H4EC 0.9600
C5E H5EA 0.9600
C5E H5EB 0.9600
C5E H5EC 0.9600
P1D C10D 1.844(2)
P1D C11D 1.845(2)
P1D C12D 1.860(2)
P2D C13D 1.851(2)
P2D C14D 1.844(2)
P2D C15D 1.842(2)
C10D H10D 0.9600
C10D H10E 0.9600
C10D H10F 0.9600
C11D H11D 0.9600
C11D H11E 0.9600
C11D H11F 0.9600
C12D H12C 0.9700
C12D H12D 0.9700
C12D C13D 1.540(3)
C13D H13C 0.9700
C13D H13D 0.9700
C14D H14D 0.9600
C14D H14E 0.9600
C14D H14F 0.9600
C15D H15D 0.9600
C15D H15E 0.9600
C15D H15F 0.9600
P3D C16D 1.844(2)
P3D C17D 1.844(2)
P3D C18D 1.861(2)
P4D C19D 1.850(2)
P4D C20D 1.843(2)
P4D C21D 1.838(2)
C16D H16D 0.9600
C16D H16E 0.9600
C16D H16F 0.9600
C17D H17D 0.9600
C17D H17E 0.9600
C17D H17F 0.9600
C18D H18C 0.9700
C18D H18D 0.9700
C18D C19D 1.542(3)
C19D H19C 0.9700
C19D H19D 0.9700
C20D H20D 0.9600
C20D H20E 0.9600
C20D H20F 0.9600
C21D H21D 0.9600
C21D H21E 0.9600
C21D H21F 0.9600
C3D H3DA 0.9600
C3D H3DB 0.9600
C3D H3DC 0.9600
C4D H4DA 0.9600
C4D H4DB 0.9600
C4D H4DC 0.9600
C5D H5DA 0.9600
C5D H5DB 0.9600
C5D H5DC 0.9600
C6D H6DA 0.9700
C6D H6DB 0.9700
C6D C7D 1.537(4)
C7D H7DA 0.9700
C7D H7DB 0.9700
C7D C8D 1.523(4)
C8D H8DA 0.9700
C8D H8DB 0.9700
C8D C9D 1.502(5)
C9D H9DA 0.9600
C9D H9DB 0.9600
C9D H9DC 0.9600
C3C H3CA 0.9600
C3C H3CB 0.9600
C3C H3CC 0.9600
C4C H4CA 0.9600
C4C H4CC 0.9600
C4C H4CB 0.9600
C5C H5CA 0.9600
C5C H5CB 0.9600
C5C H5CC 0.9600
P1E C10E 1.837(2)
P1E C11E 1.840(2)
P1E C12E 1.847(2)
P2E C13E 1.862(2)
P2E C14E 1.847(2)
P2E C15E 1.848(2)
C10E H10G 0.9600
C10E H10H 0.9600
C10E H10I 0.9600
C11E H11G 0.9600
C11E H11H 0.9600
C11E H11I 0.9600
C12E H12E 0.9700
C12E H12F 0.9700
C12E C13E 1.540(3)
C13E H13E 0.9700
C13E H13F 0.9700
C14E H14G 0.9600
C14E H14H 0.9600
C14E H14I 0.9600
C15E H15G 0.9600
C15E H15H 0.9600
C15E H15I 0.9600
